data_7046962
loop_
_publ_author_name
'Sun, Cheng-Zhe'
'Cheng, Li-Ji'
'Qiao, Yupu'
'Zhang, Li-Yi'
'Chen, Zhong-Ning'
'Dai, Feng-Rong'
'Lin, Wei'
'Wang, Zhenqiang'

_publ_section_title
;
 Stimuli-responsive metal-organic supercontainers as synthetic proton
 receptors.
;
_journal_issue 30
_journal_name_full 'Dalton transactions (Cambridge, England : 2003)'
_journal_page_first 10256
_journal_page_last 10263
_journal_paper_doi 10.1039/c8dt01900b
_journal_volume 47
_journal_year 2018
_chemical_formula_sum 'C360 H304 N8 O84 S16 Zn16'
_chemical_formula_weight 7644.97
_space_group_crystal_system triclinic
_space_group_IT_number 2
_space_group_name_Hall '-P 1'
_space_group_name_H-M_alt 'P -1'
_symmetry_space_group_name_Hall '-P 1'
_symmetry_space_group_name_H-M 'P -1'
_atom_sites_solution_hydrogens geom
_audit_creation_method SHELXL-2016/6
_audit_update_record
;
2018-01-31 deposited with the CCDC.
2018-07-09 downloaded from the CCDC.
;
_cell_angle_alpha 111.239(3)
_cell_angle_beta 90.990(3)
_cell_angle_gamma 102.756(3)
_cell_formula_units_Z 1
_cell_length_a 20.5268(13)
_cell_length_b 25.0518(16)
_cell_length_c 26.6569(17)
_cell_measurement_reflns_used 9179
_cell_measurement_temperature 100(2)
_cell_measurement_theta_max 26.36
_cell_measurement_theta_min 2.29
_cell_volume 12389.9(14)
_computing_cell_refinement 'Bruker SAINT'
_computing_data_collection 'Bruker APEX3'
_computing_data_reduction 'Bruker SAINT'
_computing_molecular_graphics 'Bruker SHELXTL'
_computing_publication_material 'Bruker SHELXTL'
_computing_structure_refinement 'SHELXL-2016/6 (Sheldrick, 2016)'
_computing_structure_solution 'SHELXS-97 (Sheldrick 2008)'
_diffrn_ambient_temperature 100(2)
_diffrn_measured_fraction_theta_full 0.998
_diffrn_measured_fraction_theta_max 0.998
_diffrn_measurement_device_type 'Bruker APEX-II CCD'
_diffrn_measurement_method '\f and \w scans'
_diffrn_radiation_type MoK\a
_diffrn_radiation_wavelength 0.71073
_diffrn_reflns_av_R_equivalents 0.0384
_diffrn_reflns_av_unetI/netI 0.0255
_diffrn_reflns_Laue_measured_fraction_full 0.998
_diffrn_reflns_Laue_measured_fraction_max 0.998
_diffrn_reflns_limit_h_max 24
_diffrn_reflns_limit_h_min -24
_diffrn_reflns_limit_k_max 29
_diffrn_reflns_limit_k_min -29
_diffrn_reflns_limit_l_max 31
_diffrn_reflns_limit_l_min -31
_diffrn_reflns_number 248803
_diffrn_reflns_point_group_measured_fraction_full 0.998
_diffrn_reflns_point_group_measured_fraction_max 0.998
_diffrn_reflns_theta_full 24.999
_diffrn_reflns_theta_max 24.999
_diffrn_reflns_theta_min 2.031
_exptl_absorpt_coefficient_mu 0.884
_exptl_absorpt_correction_type none
_exptl_crystal_colour yellowish
_exptl_crystal_density_diffrn 1.025
_exptl_crystal_description block
_exptl_crystal_F_000 3928
_exptl_crystal_size_max 0.5
_exptl_crystal_size_mid 0.45
_exptl_crystal_size_min 0.35
_refine_diff_density_max 1.075
_refine_diff_density_min -0.778
_refine_diff_density_rms 0.074
_refine_ls_extinction_method none
_refine_ls_goodness_of_fit_ref 1.045
_refine_ls_hydrogen_treatment constr
_refine_ls_matrix_type full
_refine_ls_number_parameters 2379
_refine_ls_number_reflns 43590
_refine_ls_number_restraints 612
_refine_ls_restrained_S_all 1.061
_refine_ls_R_factor_all 0.0586
_refine_ls_R_factor_gt 0.0460
_refine_ls_shift/su_max 0.004
_refine_ls_shift/su_mean 0.000
_refine_ls_structure_factor_coef Fsqd
_refine_ls_weighting_details 'w=1/[\s^2^(Fo^2^)+(0.0775P)^2^+18.1618P] where P=(Fo^2^+2Fc^2^)/3'
_refine_ls_weighting_scheme calc
_refine_ls_wR_factor_gt 0.1295
_refine_ls_wR_factor_ref 0.1457
_reflns_Friedel_coverage 0.000
_reflns_number_gt 35881
_reflns_number_total 43590
_reflns_threshold_expression 'I > 2\s(I)'
_cod_data_source_file c8dt01900b2.cif
_cod_data_source_block a_sq
_cod_depositor_comments 'Adding full bibliography for 7046961--7046962.cif.'
_cod_database_code 7046962
_shelx_shelxl_version_number 2016/6
_shelx_space_group_comment
; 
The symmetry employed for this shelxl refinement is uniquely defined 
by the following loop, which should always be used as a source of 
symmetry information in preference to the above space-group names. 
They are only intended as comments. 
;

loop_
_space_group_symop_operation_xyz
'x, y, z'
'-x, -y, -z'

loop_
_atom_site_label
_atom_site_type_symbol
_atom_site_fract_x
_atom_site_fract_y
_atom_site_fract_z
_atom_site_U_iso_or_equiv
_atom_site_adp_type
_atom_site_occupancy
_atom_site_site_symmetry_order
_atom_site_calc_flag
_atom_site_refinement_flags_posn
_atom_site_refinement_flags_adp
_atom_site_refinement_flags_occupancy
_atom_site_disorder_assembly
_atom_site_disorder_group
Zn1 Zn 0.18314(2) 0.24340(2) 0.34847(2) 0.02831(8) Uani 1 1 d . . . . .
Zn2 Zn 0.16677(2) 0.34564(2) 0.31772(2) 0.02788(8) Uani 1 1 d . . . . .
Zn3 Zn 0.27666(2) 0.31838(2) 0.24640(2) 0.02682(8) Uani 1 1 d . . . . .
Zn4 Zn 0.29428(2) 0.21822(2) 0.27665(2) 0.02807(8) Uani 1 1 d . . . . .
Zn5 Zn 0.58803(2) 0.68726(2) 0.30682(2) 0.03146(9) Uani 1 1 d . . . . .
Zn6 Zn 0.72710(2) 0.68504(2) 0.34002(2) 0.03224(9) Uani 1 1 d . . . . .
Zn7 Zn 0.71128(2) 0.55999(2) 0.26165(2) 0.03010(9) Uani 1 1 d . . . . .
Zn8 Zn 0.56933(2) 0.55965(2) 0.23274(2) 0.02850(8) Uani 1 1 d . . . . .
S1 S 0.05333(4) 0.13996(3) 0.31426(3) 0.02819(16) Uani 1 1 d . . . . .
S2 S 0.02999(4) 0.32949(3) 0.25714(3) 0.02746(15) Uani 1 1 d . . . . .
S3 S 0.23771(4) 0.29041(3) 0.12387(3) 0.02879(16) Uani 1 1 d . . . . .
S4 S 0.25633(4) 0.09844(3) 0.17640(3) 0.02965(16) Uani 1 1 d . . . . .
S5 S 0.57434(4) 0.76982(3) 0.24629(3) 0.03273(17) Uani 1 1 d . . . . .
S6 S 0.83548(4) 0.78004(4) 0.31677(4) 0.0420(2) Uani 1 1 d . . . . .
S7 S 0.80446(4) 0.54657(4) 0.16967(3) 0.03494(18) Uani 1 1 d . . . . .
S8 S 0.53842(4) 0.53261(3) 0.10882(3) 0.02806(16) Uani 1 1 d . . . . .
O1 O 0.25228(11) 0.29565(9) 0.31450(8) 0.0307(5) Uani 1 1 d . . . . .
O2 O 0.10463(11) 0.17879(9) 0.35860(9) 0.0316(5) Uani 1 1 d . . . . .
O3 O 0.00398(12) 0.09716(10) 0.32622(10) 0.0389(5) Uani 1 1 d . . . . .
O4 O 0.10822(10) 0.26021(9) 0.30338(8) 0.0287(4) Uani 1 1 d . . . . .
O5 O 0.08067(11) 0.37052(9) 0.30121(8) 0.0300(5) Uani 1 1 d . . . . .
O6 O -0.02704(12) 0.35099(10) 0.24949(10) 0.0379(5) Uani 1 1 d . . . . .
O7 O 0.17672(10) 0.31947(9) 0.23530(8) 0.0283(4) Uani 1 1 d . . . . .
O8 O 0.28396(11) 0.33036(9) 0.17137(9) 0.0309(5) Uani 1 1 d . . . . .
O9 O 0.24730(12) 0.30343(10) 0.07601(9) 0.0391(5) Uani 1 1 d . . . . .
O10 O 0.25449(11) 0.22712(9) 0.20284(8) 0.0293(5) Uani 1 1 d . . . . .
O11 O 0.30499(10) 0.13633(9) 0.22325(9) 0.0318(5) Uani 1 1 d . . . . .
O12 O 0.26963(12) 0.04246(10) 0.14594(10) 0.0408(5) Uani 1 1 d . . . . .
O13 O 0.19533(10) 0.17409(9) 0.27790(8) 0.0285(4) Uani 1 1 d . . . . .
O14 O 0.63907(11) 0.61476(9) 0.30185(9) 0.0325(5) Uani 1 1 d . . . . .
O15 O 0.54642(11) 0.74759(9) 0.28695(9) 0.0346(5) Uani 1 1 d . . . . .
O16 O 0.54445(13) 0.81249(10) 0.23684(10) 0.0429(6) Uani 1 1 d . . . . .
O17 O 0.68331(11) 0.72541(9) 0.29152(9) 0.0333(5) Uani 1 1 d . . . . .
O18 O 0.81222(12) 0.75612(10) 0.35725(10) 0.0432(6) Uani 1 1 d . . . . .
O19 O 0.89559(14) 0.82681(12) 0.33406(13) 0.0618(8) Uani 1 1 d . . . . .
O20 O 0.76966(11) 0.64345(9) 0.27059(9) 0.0336(5) Uani 1 1 d . . . . .
O21 O 0.78310(11) 0.52635(10) 0.21300(9) 0.0354(5) Uani 1 1 d . . . . .
O22 O 0.85430(12) 0.52083(12) 0.13965(10) 0.0465(6) Uani 1 1 d . . . . .
O23 O 0.65822(10) 0.55623(9) 0.19151(8) 0.0313(5) Uani 1 1 d . . . . .
O24 O 0.51587(10) 0.51635(9) 0.15396(8) 0.0299(5) Uani 1 1 d . . . . .
O25 O 0.49580(11) 0.50127(10) 0.05884(9) 0.0361(5) Uani 1 1 d . . . . .
O26 O 0.56579(11) 0.63701(9) 0.22247(8) 0.0315(5) Uani 1 1 d . . . . .
O27 O 0.17215(12) 0.30365(10) 0.42045(9) 0.0370(5) Uani 1 1 d . . . . .
O28 O 0.15331(13) 0.37522(10) 0.39589(9) 0.0393(5) Uani 1 1 d . . . . .
O29 O 0.22670(12) 0.42683(10) 0.33644(10) 0.0429(6) Uani 1 1 d . . . . .
O30 O 0.30550(11) 0.40762(9) 0.28029(9) 0.0343(5) Uani 1 1 d . . . . .
O31 O 0.37680(11) 0.32612(10) 0.24720(9) 0.0349(5) Uani 1 1 d . . . . .
O32 O 0.39223(11) 0.25506(10) 0.27439(10) 0.0363(5) Uani 1 1 d . . . . .
O33 O 0.32799(11) 0.20193(10) 0.34001(9) 0.0369(5) Uani 1 1 d . . . . .
O34 O 0.24797(12) 0.22496(10) 0.39414(9) 0.0366(5) Uani 1 1 d . . . . .
O35 O 0.50165(12) 0.65084(10) 0.32721(10) 0.0410(6) Uani 1 1 d . . . . .
O36 O 0.48115(11) 0.55807(9) 0.26668(9) 0.0331(5) Uani 1 1 d . . . . .
O37 O 0.66114(11) 0.47770(10) 0.25223(11) 0.0426(6) Uani 1 1 d . . . . .
O38 O 0.55448(11) 0.47824(9) 0.23644(9) 0.0330(5) Uani 1 1 d . . . . .
O39 O 0.39899(13) 0.25355(11) 0.61484(9) 0.0421(6) Uani 1 1 d . . . . .
O40 O 0.30350(14) 0.26939(12) 0.58953(10) 0.0464(6) Uani 1 1 d . . . . .
O41 O 0.22963(13) 0.34960(11) 0.61457(9) 0.0432(6) Uani 1 1 d . . . . .
O42 O 0.24126(14) 0.44184(10) 0.67328(9) 0.0456(6) Uani 1 1 d . . . . .
N1 N 0.65193(18) 0.29004(17) 0.2811(2) 0.0922(18) Uani 1 1 d . . . . .
H1A H 0.694155 0.309443 0.284570 0.111 Uiso 1 1 calc R U . . .
N2 N 0.4550(3) 0.1101(3) 0.43827(17) 0.121(2) Uani 1 1 d . . . . .
H2A H 0.459890 0.092989 0.403826 0.145 Uiso 1 1 calc R U . . .
N3 N 0.29985(18) 0.64937(14) 0.43731(14) 0.0544(8) Uani 1 1 d . . . . .
H3A H 0.285557 0.641282 0.465292 0.065 Uiso 1 1 calc R U . . .
N4 N 0.1739(5) 0.5507(2) 0.56225(17) 0.163(4) Uani 1 1 d . . . . .
C1 C 0.04443(15) 0.23683(13) 0.28808(11) 0.0255(6) Uani 1 1 d . . . . .
C2 C 0.01072(15) 0.18171(13) 0.29105(12) 0.0278(6) Uani 1 1 d . . . . .
C3 C -0.05677(16) 0.15571(14) 0.27314(13) 0.0320(7) Uani 1 1 d . . . . .
H3 H -0.076121 0.118868 0.275849 0.038 Uiso 1 1 calc R U . . .
C4 C -0.09731(16) 0.18155(15) 0.25130(13) 0.0345(7) Uani 1 1 d . . . . .
C5 C -0.06682(16) 0.23570(14) 0.24940(13) 0.0315(7) Uani 1 1 d . . . . .
H5 H -0.092932 0.255323 0.235676 0.038 Uiso 1 1 calc R U . . .
C6 C 0.00132(15) 0.26261(13) 0.26704(12) 0.0278(6) Uani 1 1 d . . . . .
C7 C -0.17121(17) 0.15014(17) 0.23028(16) 0.0428(8) Uani 1 1 d . . . . .
C8 C -0.20875(19) 0.1432(2) 0.27704(19) 0.0609(12) Uani 1 1 d . . . . .
H8A H -0.255755 0.122411 0.263756 0.091 Uiso 1 1 calc R U . . .
H8AB H -0.206753 0.182307 0.304615 0.091 Uiso 1 1 calc R U . . .
H8AC H -0.187966 0.120502 0.292900 0.091 Uiso 1 1 calc R U . . .
C9 C -0.1756(2) 0.08874(19) 0.18726(18) 0.0586(11) Uani 1 1 d . . . . .
H9A H -0.222807 0.068437 0.174427 0.088 Uiso 1 1 calc R U . . .
H9AB H -0.155041 0.065798 0.203028 0.088 Uiso 1 1 calc R U . . .
H9AC H -0.151667 0.092700 0.156806 0.088 Uiso 1 1 calc R U . . .
C10 C -0.2038(2) 0.1837(2) 0.2039(2) 0.0677(13) Uani 1 1 d . . . . .
H10A H -0.177777 0.189425 0.175008 0.102 Uiso 1 1 calc R U . . .
H10B H -0.204793 0.222255 0.231135 0.102 Uiso 1 1 calc R U . . .
H10C H -0.249750 0.161139 0.188682 0.102 Uiso 1 1 calc R U . . .
C11 C 0.13564(15) 0.30815(12) 0.19301(12) 0.0261(6) Uani 1 1 d . . . . .
C12 C 0.06721(15) 0.31037(13) 0.19577(12) 0.0281(6) Uani 1 1 d . . . . .
C13 C 0.02296(17) 0.29654(15) 0.15015(13) 0.0356(7) Uani 1 1 d . . . . .
H13 H -0.022374 0.298428 0.154756 0.043 Uiso 1 1 calc R U . . .
C14 C 0.04252(18) 0.28018(16) 0.09844(13) 0.0389(8) Uani 1 1 d . . . . .
C15 C 0.10948(17) 0.27887(15) 0.09413(13) 0.0357(7) Uani 1 1 d . . . . .
H15 H 0.125095 0.268534 0.059349 0.043 Uiso 1 1 calc R U . . .
C16 C 0.15460(15) 0.29220(13) 0.13915(12) 0.0289(6) Uani 1 1 d . . . . .
C17 C -0.0051(2) 0.2676(2) 0.04849(15) 0.0564(11) Uani 1 1 d . . . . .
C18 C -0.0767(3) 0.2662(5) 0.0623(2) 0.147(4) Uani 1 1 d . . . . .
H18A H -0.079457 0.305805 0.086022 0.220 Uiso 1 1 calc R U . . .
H18B H -0.090047 0.238690 0.080782 0.220 Uiso 1 1 calc R U . . .
H18C H -0.106781 0.253135 0.028921 0.220 Uiso 1 1 calc R U . . .
C19 C -0.0014(2) 0.2123(2) 0.00476(17) 0.0682(13) Uani 1 1 d . . . . .
H19A H -0.033646 0.204257 -0.026167 0.102 Uiso 1 1 calc R U . . .
H19B H -0.012107 0.179767 0.017701 0.102 Uiso 1 1 calc R U . . .
H19C H 0.044111 0.216161 -0.006400 0.102 Uiso 1 1 calc R U . . .
C20 C 0.0178(4) 0.3203(3) 0.0299(2) 0.102(2) Uani 1 1 d . . . . .
H20A H 0.063452 0.321909 0.019300 0.153 Uiso 1 1 calc R U . . .
H20B H 0.017260 0.357260 0.059769 0.153 Uiso 1 1 calc R U . . .
H20C H -0.012846 0.315091 -0.001028 0.153 Uiso 1 1 calc R U . . .
C21 C 0.25098(14) 0.19561(13) 0.15162(12) 0.0279(6) Uani 1 1 d . . . . .
C22 C 0.24439(15) 0.21763(13) 0.10979(13) 0.0296(6) Uani 1 1 d . . . . .
C23 C 0.24205(16) 0.18305(14) 0.05496(13) 0.0329(7) Uani 1 1 d . . . . .
H23 H 0.237250 0.200087 0.028961 0.040 Uiso 1 1 calc R U . . .
C24 C 0.24649(16) 0.12443(15) 0.03696(13) 0.0344(7) Uani 1 1 d . . . . .
C25 C 0.25061(16) 0.10140(14) 0.07659(13) 0.0334(7) Uani 1 1 d . . . . .
H25 H 0.252226 0.061237 0.066056 0.040 Uiso 1 1 calc R U . . .
C26 C 0.25245(15) 0.13532(13) 0.13167(12) 0.0289(6) Uani 1 1 d . . . . .
C27 C 0.24631(18) 0.08898(16) -0.02375(14) 0.0416(8) Uani 1 1 d . . . . .
C28 C 0.2995(2) 0.12427(19) -0.04708(15) 0.0514(10) Uani 1 1 d . . . . .
H28A H 0.301005 0.100971 -0.085363 0.077 Uiso 1 1 calc R U . . .
H28B H 0.343602 0.133091 -0.027101 0.077 Uiso 1 1 calc R U . . .
H28C H 0.287973 0.161265 -0.043659 0.077 Uiso 1 1 calc R U . . .
C29 C 0.1775(2) 0.0792(2) -0.05293(16) 0.0591(11) Uani 1 1 d . . . . .
H29A H 0.178563 0.060309 -0.092065 0.089 Uiso 1 1 calc R U . . .
H29B H 0.166226 0.117312 -0.044723 0.089 Uiso 1 1 calc R U . . .
H29C H 0.143538 0.053744 -0.040735 0.089 Uiso 1 1 calc R U . . .
C30 C 0.2611(3) 0.02921(18) -0.03384(17) 0.0608(11) Uani 1 1 d . . . . .
H30A H 0.262565 0.008660 -0.072693 0.091 Uiso 1 1 calc R U . . .
H30B H 0.225635 0.005538 -0.021086 0.091 Uiso 1 1 calc R U . . .
H30C H 0.304472 0.034965 -0.014247 0.091 Uiso 1 1 calc R U . . .
C31 C 0.15684(15) 0.12330(12) 0.24665(12) 0.0262(6) Uani 1 1 d . . . . .
C32 C 0.17563(16) 0.08451(13) 0.19866(13) 0.0310(7) Uani 1 1 d . . . . .
C33 C 0.13376(17) 0.03066(14) 0.16625(14) 0.0359(7) Uani 1 1 d . . . . .
H33 H 0.149364 0.006918 0.134471 0.043 Uiso 1 1 calc R U . . .
C34 C 0.06990(17) 0.01010(14) 0.17848(14) 0.0379(8) Uani 1 1 d . . . . .
C35 C 0.04988(16) 0.04655(14) 0.22491(14) 0.0338(7) Uani 1 1 d . . . . .
H35 H 0.006624 0.034067 0.234875 0.041 Uiso 1 1 calc R U . . .
C36 C 0.09099(15) 0.10124(13) 0.25785(12) 0.0283(6) Uani 1 1 d . . . . .
C37 C 0.02653(19) -0.05067(15) 0.14236(16) 0.0492(10) Uani 1 1 d . . . . .
C38 C 0.0657(2) -0.09702(17) 0.1389(2) 0.0672(13) Uani 1 1 d . . . . .
H38A H 0.038031 -0.136391 0.117032 0.101 Uiso 1 1 calc R U . . .
H38B H 0.077328 -0.095220 0.175387 0.101 Uiso 1 1 calc R U . . .
H38C H 0.106962 -0.089120 0.122051 0.101 Uiso 1 1 calc R U . . .
C39 C 0.0113(2) -0.05054(19) 0.08598(18) 0.0652(12) Uani 1 1 d . . . . .
H39A H 0.053352 -0.043898 0.069815 0.098 Uiso 1 1 calc R U . . .
H39B H -0.011128 -0.018951 0.088999 0.098 Uiso 1 1 calc R U . . .
H39C H -0.018119 -0.088682 0.063057 0.098 Uiso 1 1 calc R U . . .
C40 C -0.0396(2) -0.06572(19) 0.1650(2) 0.0665(13) Uani 1 1 d . . . . .
H40A H -0.062756 -0.034032 0.170938 0.100 Uiso 1 1 calc R U . . .
H40B H -0.030627 -0.069929 0.199449 0.100 Uiso 1 1 calc R U . . .
H40C H -0.067872 -0.102882 0.139237 0.100 Uiso 1 1 calc R U . . .
C41 C 0.70389(17) 0.77543(13) 0.28499(13) 0.0326(7) Uani 1 1 d . . . . .
C42 C 0.66094(17) 0.80280(14) 0.26562(13) 0.0339(7) Uani 1 1 d . . . . .
C43 C 0.68357(18) 0.85677(14) 0.26110(13) 0.0375(8) Uani 1 1 d . . . . .
H43 H 0.652140 0.872800 0.248210 0.045 Uiso 1 1 calc R U . . .
C44 C 0.74983(18) 0.88869(15) 0.27445(15) 0.0405(8) Uani 1 1 d . . . . .
C45 C 0.79365(19) 0.86265(15) 0.29128(15) 0.0421(8) Uani 1 1 d . . . . .
H45 H 0.839920 0.882444 0.299880 0.050 Uiso 1 1 calc R U . . .
C46 C 0.77193(18) 0.80758(15) 0.29612(14) 0.0386(8) Uani 1 1 d . . . . .
C47 C 0.7699(2) 0.95017(16) 0.27164(18) 0.0520(10) Uani 1 1 d . . . . .
C48 C 0.7319(3) 0.99013(18) 0.3108(2) 0.0693(13) Uani 1 1 d . . . . .
H48A H 0.744942 1.029738 0.309707 0.104 Uiso 1 1 calc R U . . .
H48B H 0.742787 0.992379 0.347525 0.104 Uiso 1 1 calc R U . . .
H48C H 0.683479 0.974001 0.300254 0.104 Uiso 1 1 calc R U . . .
C49 C 0.7522(3) 0.9445(2) 0.2135(2) 0.0845(17) Uani 1 1 d . . . . .
H49A H 0.778440 0.919979 0.189060 0.127 Uiso 1 1 calc R U . . .
H49B H 0.762682 0.983800 0.211626 0.127 Uiso 1 1 calc R U . . .
H49C H 0.704182 0.926118 0.202677 0.127 Uiso 1 1 calc R U . . .
C50 C 0.8450(2) 0.97709(19) 0.2869(2) 0.0727(14) Uani 1 1 d . . . . .
H50A H 0.869871 0.950412 0.263265 0.109 Uiso 1 1 calc R U . . .
H50B H 0.856722 0.983008 0.324641 0.109 Uiso 1 1 calc R U . . .
H50C H 0.856779 1.015166 0.282569 0.109 Uiso 1 1 calc R U . . .
C51 C 0.81555(15) 0.66236(15) 0.24407(13) 0.0327(7) Uani 1 1 d . . . . .
C52 C 0.85022(17) 0.72259(15) 0.25956(15) 0.0391(8) Uani 1 1 d . . . . .
C53 C 0.90207(18) 0.74122(18) 0.23161(18) 0.0507(10) Uani 1 1 d . . . . .
H53 H 0.923547 0.782089 0.243888 0.061 Uiso 1 1 calc R U . . .
C54 C 0.92319(19) 0.7028(2) 0.18713(19) 0.0534(10) Uani 1 1 d . . . . .
C55 C 0.88937(18) 0.64348(18) 0.17006(16) 0.0464(9) Uani 1 1 d . . . . .
H55 H 0.902058 0.615577 0.139267 0.056 Uiso 1 1 calc R U . . .
C56 C 0.83711(16) 0.62394(16) 0.19717(14) 0.0378(8) Uani 1 1 d . . . . .
C57 C 0.9811(2) 0.7244(2) 0.1575(2) 0.0738(14) Uani 1 1 d . . . . .
C58 C 0.9481(3) 0.7451(4) 0.1154(3) 0.130(3) Uani 1 1 d D . . . .
H58A H 0.983532 0.762881 0.098014 0.195 Uiso 1 1 calc R U . . .
H58B H 0.923198 0.774337 0.134555 0.195 Uiso 1 1 calc R U . . .
H58C H 0.917361 0.710989 0.087884 0.195 Uiso 1 1 calc R U . . .
C59 C 1.0132(4) 0.6712(4) 0.1249(5) 0.199(5) Uani 1 1 d D U . . .
H59A H 0.977857 0.637921 0.100982 0.299 Uiso 1 1 calc R U . . .
H59B H 1.034857 0.658822 0.150503 0.299 Uiso 1 1 calc R U . . .
H59C H 1.046706 0.684063 0.103304 0.299 Uiso 1 1 calc R U . . .
C60 C 1.0331(3) 0.7788(4) 0.2000(3) 0.179(5) Uani 1 1 d D U . . .
H60A H 1.058516 0.765252 0.222395 0.268 Uiso 1 1 calc R U . . .
H60B H 1.009027 0.806674 0.223106 0.268 Uiso 1 1 calc R U . . .
H60C H 1.064042 0.798535 0.180917 0.268 Uiso 1 1 calc R U . . .
C61 C 0.67011(16) 0.53785(13) 0.14090(12) 0.0296(7) Uani 1 1 d . . . . .
C62 C 0.73396(17) 0.53203(15) 0.12355(13) 0.0351(7) Uani 1 1 d . . . . .
C63 C 0.74583(18) 0.51358(17) 0.06961(14) 0.0418(8) Uani 1 1 d . . . . .
H63 H 0.789842 0.510404 0.060853 0.050 Uiso 1 1 calc R U . . .
C64 C 0.69611(19) 0.49957(17) 0.02797(14) 0.0436(8) Uani 1 1 d . . . . .
C65 C 0.63270(17) 0.50421(14) 0.04323(13) 0.0353(7) Uani 1 1 d . . . . .
H65 H 0.596949 0.494573 0.015931 0.042 Uiso 1 1 calc R U . . .
C66 C 0.61954(16) 0.52253(14) 0.09729(13) 0.0309(7) Uani 1 1 d . . . . .
C67 C 0.7096(2) 0.4794(2) -0.03146(15) 0.0601(12) Uani 1 1 d . . . . .
C68 C 0.7636(4) 0.4507(5) -0.0426(2) 0.162(5) Uani 1 1 d . . . . .
H68A H 0.748377 0.410493 -0.043175 0.243 Uiso 1 1 calc R U . . .
H68B H 0.801283 0.472826 -0.014366 0.243 Uiso 1 1 calc R U . . .
H68C H 0.778112 0.448966 -0.077850 0.243 Uiso 1 1 calc R U . . .
C69 C 0.6918(6) 0.5183(7) -0.0555(4) 0.075(4) Uani 0.464(12) 1 d . . P A 1
H69A H 0.693164 0.501364 -0.094788 0.112 Uiso 0.464(12) 1 calc R U P A 1
H69B H 0.723745 0.556988 -0.040305 0.112 Uiso 0.464(12) 1 calc R U P A 1
H69C H 0.646365 0.522777 -0.047812 0.112 Uiso 0.464(12) 1 calc R U P A 1
C70 C 0.6576(7) 0.4123(6) -0.0603(4) 0.087(5) Uani 0.464(12) 1 d . . P A 1
H70A H 0.659678 0.397563 -0.099509 0.131 Uiso 0.464(12) 1 calc R U P A 1
H70B H 0.611540 0.414635 -0.052662 0.131 Uiso 0.464(12) 1 calc R U P A 1
H70C H 0.671055 0.385243 -0.045544 0.131 Uiso 0.464(12) 1 calc R U P A 1
C69' C 0.7562(7) 0.5393(5) -0.0390(4) 0.085(4) Uani 0.536(12) 1 d . . P A 2
H69D H 0.764974 0.529461 -0.076906 0.128 Uiso 0.536(12) 1 calc R U P A 2
H69E H 0.798986 0.552778 -0.015962 0.128 Uiso 0.536(12) 1 calc R U P A 2
H69F H 0.732136 0.570719 -0.028460 0.128 Uiso 0.536(12) 1 calc R U P A 2
C70' C 0.6498(5) 0.4612(7) -0.0714(3) 0.086(5) Uani 0.536(12) 1 d . . P A 2
H70D H 0.663752 0.450536 -0.108010 0.129 Uiso 0.536(12) 1 calc R U P A 2
H70E H 0.627928 0.493922 -0.063911 0.129 Uiso 0.536(12) 1 calc R U P A 2
H70F H 0.618142 0.427031 -0.068667 0.129 Uiso 0.536(12) 1 calc R U P A 2
C71 C 0.56037(15) 0.65103(13) 0.18024(13) 0.0292(6) Uani 1 1 d . . . . .
C72 C 0.56637(16) 0.70981(14) 0.18387(13) 0.0332(7) Uani 1 1 d . . . . .
C73 C 0.56236(17) 0.72470(14) 0.13821(13) 0.0348(7) Uani 1 1 d . . . . .
H73 H 0.567298 0.764997 0.143335 0.042 Uiso 1 1 calc R U . . .
C74 C 0.55148(17) 0.68297(14) 0.08603(13) 0.0357(7) Uani 1 1 d . . . . .
C75 C 0.54355(16) 0.62499(14) 0.08139(13) 0.0342(7) Uani 1 1 d . . . . .
H75 H 0.534912 0.594820 0.046242 0.041 Uiso 1 1 calc R U . . .
C76 C 0.54768(15) 0.60904(13) 0.12583(13) 0.0292(6) Uani 1 1 d . . . . .
C77 C 0.5498(2) 0.69902(15) 0.03551(15) 0.0446(9) Uani 1 1 d . . . . .
C78 C 0.6163(3) 0.6937(2) 0.00978(19) 0.0653(12) Uani 1 1 d . . . . .
H78A H 0.620773 0.653055 -0.000882 0.098 Uiso 1 1 calc R U . . .
H78B H 0.654263 0.720565 0.036159 0.098 Uiso 1 1 calc R U . . .
H78C H 0.615975 0.704265 -0.022210 0.098 Uiso 1 1 calc R U . . .
C79 C 0.4933(3) 0.65615(18) -0.00656(17) 0.0666(14) Uani 1 1 d . . . . .
H79A H 0.491899 0.668090 -0.037663 0.100 Uiso 1 1 calc R U . . .
H79B H 0.450541 0.656211 0.009156 0.100 Uiso 1 1 calc R U . . .
H79C H 0.500996 0.616366 -0.018442 0.100 Uiso 1 1 calc R U . . .
C80 C 0.5430(3) 0.76132(19) 0.04964(18) 0.0638(12) Uani 1 1 d . . . . .
H80A H 0.545097 0.770956 0.017111 0.096 Uiso 1 1 calc R U . . .
H80B H 0.579718 0.788683 0.077032 0.096 Uiso 1 1 calc R U . . .
H80C H 0.499879 0.764847 0.063971 0.096 Uiso 1 1 calc R U . . .
C81 C 0.16547(16) 0.35458(14) 0.43043(12) 0.0323(7) Uani 1 1 d . . . . .
C82 C 0.17438(18) 0.39641(15) 0.48844(13) 0.0363(7) Uani 1 1 d . . . . .
C83 C 0.1683(3) 0.45332(19) 0.50010(16) 0.0625(13) Uani 1 1 d . . . . .
H83 H 0.155704 0.464642 0.471669 0.075 Uiso 1 1 calc R U . . .
C84 C 0.1802(4) 0.4942(2) 0.55296(18) 0.088(2) Uani 1 1 d . . . . .
C85 C 0.1973(3) 0.47674(19) 0.59439(16) 0.0725(15) Uani 1 1 d . . . . .
H85 H 0.204911 0.504085 0.630821 0.087 Uiso 1 1 calc R U . . .
C86 C 0.2034(2) 0.41925(15) 0.58245(14) 0.0425(8) Uani 1 1 d . . . . .
C87 C 0.19178(17) 0.37908(15) 0.52956(13) 0.0348(7) Uani 1 1 d . . . . .
H87 H 0.195743 0.339822 0.521476 0.042 Uiso 1 1 calc R U . . .
C88 C 0.22670(19) 0.40215(15) 0.62687(13) 0.0396(8) Uani 1 1 d . . . . .
C89 C 0.30180(17) 0.20929(14) 0.38393(13) 0.0333(7) Uani 1 1 d . . . . .
C90 C 0.33762(17) 0.19826(16) 0.42737(14) 0.0381(8) Uani 1 1 d . . . . .
C91 C 0.3804(2) 0.1610(2) 0.41359(16) 0.0572(11) Uani 1 1 d . . . . .
H91 H 0.387337 0.143043 0.376702 0.069 Uiso 1 1 calc R U . . .
C92 C 0.4137(3) 0.1492(3) 0.45343(18) 0.0737(15) Uani 1 1 d . . . . .
C93 C 0.4050(2) 0.1792(2) 0.50761(16) 0.0626(12) Uani 1 1 d . . . . .
H93 H 0.428952 0.173614 0.535394 0.075 Uiso 1 1 calc R U . . .
C94 C 0.36221(19) 0.21673(16) 0.52146(14) 0.0406(8) Uani 1 1 d . . . . .
C95 C 0.32719(17) 0.22583(14) 0.48121(13) 0.0358(7) Uani 1 1 d . . . . .
H95 H 0.296622 0.250493 0.490368 0.043 Uiso 1 1 calc R U . . .
C96 C 0.35438(18) 0.24868(15) 0.57969(14) 0.0382(8) Uani 1 1 d . . . . .
C97 C 0.27971(17) 0.44162(14) 0.31675(14) 0.0369(8) Uani 1 1 d . . . . .
C98 C 0.31523(18) 0.50583(15) 0.33841(14) 0.0407(8) Uani 1 1 d . . . . .
C99 C 0.29068(19) 0.54768(16) 0.37786(15) 0.0443(8) Uani 1 1 d . . . . .
H99 H 0.251088 0.535614 0.392882 0.053 Uiso 1 1 calc R U . . .
C100 C 0.32380(19) 0.60816(16) 0.39607(15) 0.0455(9) Uani 1 1 d . . . . .
C101 C 0.38158(19) 0.62442(16) 0.37271(15) 0.0451(9) Uani 1 1 d . . . . .
H101 H 0.404423 0.664903 0.384082 0.054 Uiso 1 1 calc R U . . .
C102 C 0.40599(18) 0.58221(15) 0.33312(14) 0.0390(8) Uani 1 1 d . . . . .
C103 C 0.37331(17) 0.52261(14) 0.31662(13) 0.0374(8) Uani 1 1 d . . . . .
H103 H 0.390882 0.493573 0.290454 0.045 Uiso 1 1 calc R U . . .
C104 C 0.46709(17) 0.59824(14) 0.30721(14) 0.0354(7) Uani 1 1 d . . . . .
C105 C 0.41349(16) 0.29996(14) 0.26246(13) 0.0327(7) Uani 1 1 d . . . . .
C106 C 0.48768(17) 0.32327(14) 0.26475(15) 0.0369(8) Uani 1 1 d . . . . .
C107 C 0.50931(16) 0.37694(14) 0.25855(14) 0.0344(7) Uani 1 1 d . . . . .
H107 H 0.477499 0.398172 0.255232 0.041 Uiso 1 1 calc R U . . .
C108 C 0.57702(17) 0.39973(14) 0.25716(16) 0.0399(8) Uani 1 1 d . . . . .
C109 C 0.62304(18) 0.36988(17) 0.2645(2) 0.0559(11) Uani 1 1 d . . . . .
H109 H 0.669466 0.385869 0.264198 0.067 Uiso 1 1 calc R U . . .
C110 C 0.60264(19) 0.31580(18) 0.2724(2) 0.0620(13) Uani 1 1 d . . . . .
C111 C 0.53421(18) 0.29321(16) 0.27176(18) 0.0507(10) Uani 1 1 d . . . . .
H111 H 0.519090 0.256671 0.276199 0.061 Uiso 1 1 calc R U . . .
C112 C 0.59936(17) 0.45653(14) 0.24807(15) 0.0367(8) Uani 1 1 d . . . . .
C113 C 0.6377(2) 0.23266(18) 0.2847(2) 0.0739(16) Uani 1 1 d D . . . .
H11A H 0.599717 0.229673 0.306700 0.089 Uiso 1 1 calc R U . . .
H11B H 0.677347 0.229561 0.304166 0.089 Uiso 1 1 calc R U . . .
C114 C 0.62046(18) 0.18068(18) 0.2309(2) 0.0567(11) Uani 1 1 d D . . . .
C115 C 0.6222(2) 0.1914(2) 0.1834(2) 0.0703(15) Uani 1 1 d D . . . .
H115 H 0.632452 0.230887 0.184947 0.084 Uiso 1 1 calc R U . . .
C116 C 0.6093(2) 0.1451(2) 0.1340(3) 0.0758(16) Uani 1 1 d D . . . .
H116 H 0.611048 0.153054 0.101799 0.091 Uiso 1 1 calc R U . . .
C117 C 0.5940(2) 0.0880(2) 0.1305(2) 0.0620(12) Uani 1 1 d D . . . .
C118 C 0.5913(2) 0.0751(2) 0.1780(2) 0.0633(13) Uani 1 1 d D . . . .
C119 C 0.60555(18) 0.12318(17) 0.2306(2) 0.0539(11) Uani 1 1 d D . . . .
C120 C 0.5748(2) 0.0168(2) 0.1765(2) 0.0628(12) Uani 1 1 d D . . . .
C121 C 0.5587(3) -0.0309(2) 0.1248(2) 0.0780(15) Uani 1 1 d D . . . .
C122 C 0.5421(3) -0.0872(2) 0.1239(3) 0.0915(18) Uani 1 1 d D . . . .
H122 H 0.532234 -0.119321 0.089941 0.110 Uiso 1 1 calc R U . . .
C123 C 0.5392(3) -0.0992(2) 0.1710(3) 0.0881(18) Uani 1 1 d D . . . .
H123 H 0.527083 -0.138982 0.168606 0.106 Uiso 1 1 calc R U . . .
C124 C 0.5536(3) -0.0544(2) 0.2205(2) 0.0751(14) Uani 1 1 d D . . . .
H124 H 0.551227 -0.063011 0.252423 0.090 Uiso 1 1 calc R U . . .
C125 C 0.5724(2) 0.00566(18) 0.22446(19) 0.0543(10) Uani 1 1 d D . . . .
C126 C 0.6042(2) 0.11100(19) 0.2792(2) 0.0613(12) Uani 1 1 d D . . . .
H126 H 0.613943 0.142456 0.313583 0.074 Uiso 1 1 calc R U . . .
C127 C 0.5888(2) 0.05368(19) 0.2755(2) 0.0638(12) Uani 1 1 d D . . . .
H127 H 0.588921 0.045661 0.307725 0.077 Uiso 1 1 calc R U . . .
C128 C 0.5778(3) 0.0390(3) 0.0797(3) 0.0917(19) Uani 1 1 d D . . . .
H128 H 0.578289 0.045775 0.046861 0.110 Uiso 1 1 calc R U . . .
C129 C 0.5623(4) -0.0155(3) 0.0783(3) 0.095(2) Uani 1 1 d D . . . .
H129 H 0.552829 -0.046802 0.043795 0.114 Uiso 1 1 calc R U . . .
C130 C 0.4878(7) 0.0980(6) 0.4761(4) 0.233(4) Uani 1 1 d D U . . .
H13A H 0.455166 0.087093 0.499786 0.279 Uiso 1 1 calc R U . . .
H13B H 0.521630 0.134075 0.498958 0.279 Uiso 1 1 calc DR U . . .
C131 C 0.5218(6) 0.0496(5) 0.4523(5) 0.231(4) Uani 1 1 d D U . . .
C132 C 0.4854(7) -0.0055(6) 0.4144(6) 0.261(4) Uani 1 1 d D U . . .
H132 H 0.441638 -0.007638 0.400347 0.313 Uiso 1 1 calc R U . . .
C133 C 0.5089(7) -0.0592(6) 0.3952(6) 0.264(5) Uani 1 1 d D U . . .
H133 H 0.480117 -0.096937 0.375662 0.317 Uiso 1 1 calc R U . . .
C134 C 0.5766(6) -0.0507(5) 0.4078(4) 0.187(6) Uani 1 1 d D . . . .
C135 C 0.6164(5) 0.0035(4) 0.4472(4) 0.159(5) Uani 1 1 d D . . . .
C136 C 0.5885(6) 0.0556(5) 0.4706(4) 0.201(6) Uani 1 1 d D . . . .
C137 C 0.6811(6) 0.0065(5) 0.4677(6) 0.217(6) Uani 1 1 d D . . . .
C138 C 0.7078(7) -0.0451(7) 0.4461(7) 0.252(9) Uani 1 1 d D . . . .
C139 C 0.7709(9) -0.0460(8) 0.4621(9) 0.324(6) Uani 1 1 d D U . . .
H139 H 0.785509 -0.080768 0.457188 0.389 Uiso 1 1 calc R U . . .
C140 C 0.8100(9) 0.0099(9) 0.4859(9) 0.327(5) Uani 1 1 d D U . . .
H140 H 0.856726 0.014708 0.482282 0.393 Uiso 1 1 calc R U . . .
C141 C 0.7891(9) 0.0616(8) 0.5154(9) 0.333(5) Uani 1 1 d D U . . .
H141 H 0.818859 0.093979 0.542901 0.400 Uiso 1 1 calc R U . . .
C142 C 0.7214(9) 0.0639(8) 0.5026(10) 0.332(6) Uani 1 1 d D U . . .
C143 C 0.6259(8) 0.1100(7) 0.5107(9) 0.327(6) Uani 1 1 d D U . . .
H143 H 0.607537 0.143390 0.525484 0.392 Uiso 1 1 calc DR U . . .
C144 C 0.6903(9) 0.1104(8) 0.5263(9) 0.333(6) Uani 1 1 d D U . . .
H144 H 0.715487 0.144484 0.555085 0.400 Uiso 1 1 calc R U . . .
C145 C 0.6017(7) -0.1023(6) 0.3881(4) 0.217(8) Uani 1 1 d D . . . .
H145 H 0.574705 -0.138684 0.363197 0.261 Uiso 1 1 calc R U . . .
C146 C 0.6648(8) -0.0975(5) 0.4060(5) 0.202(8) Uani 1 1 d D . . . .
H146 H 0.682744 -0.131199 0.391227 0.243 Uiso 1 1 calc R U . . .
C147 C 0.2985(3) 0.7064(2) 0.4340(2) 0.0800(16) Uani 1 1 d D . . . .
H14A H 0.344108 0.726605 0.429889 0.096 Uiso 1 1 calc R U . . .
H14B H 0.284226 0.731819 0.467869 0.096 Uiso 1 1 calc R U . . .
C148 C 0.2506(3) 0.6971(4) 0.3867(3) 0.110(3) Uani 1 1 d D . . . .
C149 C 0.2762(4) 0.6973(6) 0.3398(4) 0.188(6) Uani 1 1 d D . . . .
H149 H 0.323349 0.710886 0.340320 0.225 Uiso 1 1 calc R U . . .
C150 C 0.2352(5) 0.6781(7) 0.2906(4) 0.243(9) Uani 1 1 d D . . . .
H150 H 0.254791 0.678154 0.258524 0.291 Uiso 1 1 calc R U . . .
C151 C 0.1662(4) 0.6593(7) 0.2891(3) 0.202(6) Uani 1 1 d D . . . .
C152 C 0.1365(3) 0.6647(4) 0.3389(3) 0.124(3) Uani 1 1 d D . . . .
C153 C 0.1796(3) 0.6855(3) 0.3879(2) 0.0836(16) Uani 1 1 d D . . . .
C154 C 0.0657(4) 0.6504(5) 0.3383(4) 0.148(4) Uani 1 1 d D . . . .
C155 C 0.0234(5) 0.6251(6) 0.2864(5) 0.202(6) Uani 1 1 d D . . . .
C156 C -0.0431(6) 0.6055(7) 0.2845(6) 0.224(4) Uani 1 1 d D U . . .
H156 H -0.070502 0.577361 0.252796 0.269 Uiso 1 1 calc R U . . .
C157 C -0.0684(6) 0.6306(7) 0.3338(6) 0.224(4) Uani 1 1 d D U . . .
H157 H -0.112275 0.636920 0.332834 0.268 Uiso 1 1 calc R U . . .
C158 C -0.0324(5) 0.6470(7) 0.3846(5) 0.225(4) Uani 1 1 d D U . . .
H158 H -0.055622 0.647052 0.415132 0.270 Uiso 1 1 calc R U . . .
C159 C 0.0394(4) 0.6636(6) 0.3900(4) 0.220(7) Uani 1 1 d D . . . .
C160 C 0.1524(3) 0.6966(4) 0.4382(3) 0.114(3) Uani 1 1 d D . . . .
H160 H 0.181179 0.711664 0.471017 0.137 Uiso 1 1 calc R U . . .
C161 C 0.0842(4) 0.6854(6) 0.4386(4) 0.181(5) Uani 1 1 d D . . . .
H161 H 0.065932 0.692190 0.472246 0.217 Uiso 1 1 calc R U . . .
C162 C 0.1236(6) 0.6366(7) 0.2386(5) 0.215(6) Uani 1 1 d D . . . .
H162 H 0.142862 0.633036 0.205767 0.258 Uiso 1 1 calc R U . . .
C163 C 0.0575(6) 0.6208(9) 0.2383(5) 0.252(9) Uani 1 1 d D . . . .
H163 H 0.030773 0.605673 0.204454 0.302 Uiso 1 1 calc R U . . .
C164 C 0.1552(8) 0.5894(4) 0.6160(4) 0.090(4) Uani 0.529(7) 1 d D . P B 1
H16A H 0.124040 0.564331 0.631067 0.108 Uiso 0.529(7) 1 calc R U P B 1
H16B H 0.196151 0.609516 0.641914 0.108 Uiso 0.529(7) 1 calc R U P B 1
C165 C 0.1230(7) 0.6341(5) 0.6097(5) 0.082(5) Uani 0.529(7) 1 d D . P B 1
C166 C 0.0550(6) 0.6284(4) 0.6123(3) 0.077(3) Uani 0.529(7) 1 d D . P B 1
H166 H 0.031547 0.597326 0.622479 0.092 Uiso 0.529(7) 1 calc R U P B 1
C167 C 0.0172(7) 0.6634(6) 0.6015(5) 0.084(4) Uani 0.529(7) 1 d D . P B 1
H167 H -0.030466 0.653786 0.599901 0.101 Uiso 0.529(7) 1 calc R U P B 1
C168 C 0.0513(7) 0.7118(9) 0.5935(11) 0.089(7) Uani 0.529(7) 1 d D . P B 1
C169 C 0.1214(5) 0.7222(4) 0.5895(3) 0.058(3) Uani 0.529(7) 1 d D . P B 1
C170 C 0.1583(8) 0.6827(9) 0.5970(13) 0.086(8) Uani 0.529(7) 1 d D . P B 1
C171 C 0.1563(7) 0.7723(6) 0.5799(7) 0.083(5) Uani 0.529(7) 1 d D . P B 1
C172 C 0.1197(10) 0.8137(12) 0.5753(19) 0.118(9) Uani 0.529(7) 1 d D . P B 1
C173 C 0.1511(10) 0.8625(5) 0.5668(6) 0.133(7) Uani 0.529(7) 1 d D . P B 1
H173 H 0.127572 0.888859 0.561100 0.159 Uiso 0.529(7) 1 calc R U P B 1
C174 C 0.2202(11) 0.8714(7) 0.5669(7) 0.157(10) Uani 0.529(7) 1 d D . P B 1
H174 H 0.243212 0.906233 0.562039 0.189 Uiso 0.529(7) 1 calc R U P B 1
C175 C 0.2600(11) 0.8354(11) 0.5733(16) 0.162(13) Uani 0.529(7) 1 d D U P B 1
H175 H 0.307448 0.846260 0.573862 0.194 Uiso 0.529(7) 1 calc R U P B 1
C176 C 0.2273(7) 0.7819(7) 0.5790(6) 0.095(6) Uani 0.529(7) 1 d D . P B 1
C177 C 0.2279(7) 0.6940(6) 0.5941(4) 0.093(4) Uani 0.529(7) 1 d D . P B 1
H177 H 0.251346 0.666581 0.597553 0.112 Uiso 0.529(7) 1 calc R U P B 1
C178 C 0.2631(9) 0.7428(8) 0.5865(9) 0.107(8) Uani 0.529(7) 1 d D . P B 1
H178 H 0.310542 0.750300 0.586289 0.129 Uiso 0.529(7) 1 calc R U P B 1
C179 C 0.0147(9) 0.7507(9) 0.5837(9) 0.184(17) Uani 0.529(7) 1 d D . P B 1
H179 H -0.032014 0.745054 0.587237 0.221 Uiso 0.529(7) 1 calc R U P B 1
C180 C 0.0474(9) 0.7950(8) 0.5695(9) 0.111(9) Uani 0.529(7) 1 d D . P B 1
H180 H 0.022031 0.814627 0.555114 0.133 Uiso 0.529(7) 1 calc R U P B 1
C300 C 0.2237(8) 0.6027(4) 0.6116(4) 0.083(3) Uani 0.471(7) 1 d D U P B 2
H30D H 0.205132 0.605768 0.646264 0.100 Uiso 0.471(7) 1 calc R U P B 2
H30E H 0.268034 0.593554 0.612831 0.100 Uiso 0.471(7) 1 calc R U P B 2
C301 C 0.2317(7) 0.6597(4) 0.6042(4) 0.085(5) Uani 0.471(7) 1 d D . P B 2
C302 C 0.2937(6) 0.6895(5) 0.5967(5) 0.089(4) Uani 0.471(7) 1 d D . P B 2
H302 H 0.331044 0.673130 0.597529 0.106 Uiso 0.471(7) 1 calc R U P B 2
C303 C 0.3045(6) 0.7423(6) 0.5880(6) 0.088(5) Uani 0.471(7) 1 d D . P B 2
H303 H 0.347744 0.761298 0.582676 0.106 Uiso 0.471(7) 1 calc R U P B 2
C304 C 0.2506(7) 0.7654(7) 0.5874(10) 0.064(4) Uani 0.471(7) 1 d D . P B 2
C305 C 0.1843(4) 0.7363(3) 0.5931(3) 0.049(2) Uani 0.471(7) 1 d D . P B 2
C306 C 0.1748(8) 0.6832(6) 0.6031(10) 0.056(5) Uani 0.471(7) 1 d D . P B 2
C307 C 0.1287(6) 0.7598(7) 0.5884(8) 0.066(4) Uani 0.471(7) 1 d D . P B 2
C308 C 0.1388(8) 0.8129(11) 0.576(2) 0.078(6) Uani 0.471(7) 1 d D . P B 2
C309 C 0.0865(7) 0.8368(7) 0.5719(7) 0.098(5) Uani 0.471(7) 1 d D . P B 2
H309 H 0.093920 0.874796 0.569997 0.117 Uiso 0.471(7) 1 calc R U P B 2
C310 C 0.0223(8) 0.8047(8) 0.5711(11) 0.097(7) Uani 0.471(7) 1 d D . P B 2
H310 H -0.014440 0.820499 0.566512 0.116 Uiso 0.471(7) 1 calc R U P B 2
C311 C 0.0084(6) 0.7498(5) 0.5768(7) 0.055(4) Uani 0.471(7) 1 d D . P B 2
H311 H -0.036882 0.728763 0.574249 0.065 Uiso 0.471(7) 1 calc R U P B 2
C312 C 0.0624(7) 0.7252(11) 0.5865(14) 0.079(6) Uani 0.471(7) 1 d D . P B 2
C313 C 0.1087(7) 0.6544(6) 0.6088(7) 0.084(6) Uani 0.471(7) 1 d D . P B 2
H313 H 0.101357 0.620241 0.617767 0.101 Uiso 0.471(7) 1 calc R U P B 2
C314 C 0.0566(8) 0.6766(8) 0.6012(8) 0.107(8) Uani 0.471(7) 1 d D . P B 2
H314 H 0.013079 0.657736 0.606264 0.128 Uiso 0.471(7) 1 calc R U P B 2
C315 C 0.2609(8) 0.8207(7) 0.5806(9) 0.097(6) Uani 0.471(7) 1 d D . P B 2
H315 H 0.304621 0.841137 0.577523 0.117 Uiso 0.471(7) 1 calc R U P B 2
C316 C 0.2080(7) 0.8430(6) 0.5787(6) 0.098(5) Uani 0.471(7) 1 d D . P B 2
H316 H 0.216809 0.882221 0.579566 0.117 Uiso 0.471(7) 1 calc R U P B 2

loop_
_atom_site_aniso_label
_atom_site_aniso_U_11
_atom_site_aniso_U_22
_atom_site_aniso_U_33
_atom_site_aniso_U_23
_atom_site_aniso_U_13
_atom_site_aniso_U_12
Zn1 0.03152(19) 0.02429(17) 0.02473(17) 0.00865(14) -0.00332(14) -0.00048(14)
Zn2 0.03008(18) 0.02486(18) 0.02354(17) 0.00887(14) -0.00179(14) -0.00280(14)
Zn3 0.02701(18) 0.02336(17) 0.02701(18) 0.01010(14) -0.00132(14) -0.00076(13)
Zn4 0.03020(18) 0.02378(17) 0.02645(18) 0.01072(14) -0.00168(14) -0.00278(14)
Zn5 0.03427(19) 0.02620(18) 0.02909(19) 0.01282(15) -0.00558(15) -0.00572(15)
Zn6 0.0370(2) 0.02792(19) 0.02727(18) 0.01116(15) -0.00666(15) -0.00160(15)
Zn7 0.03043(19) 0.02748(18) 0.02719(18) 0.01168(15) -0.00443(14) -0.00513(14)
Zn8 0.02993(18) 0.02482(18) 0.02853(18) 0.01330(15) -0.00282(14) -0.00291(14)
S1 0.0287(4) 0.0248(4) 0.0306(4) 0.0129(3) 0.0029(3) 0.0013(3)
S2 0.0292(4) 0.0239(4) 0.0278(4) 0.0097(3) 0.0009(3) 0.0038(3)
S3 0.0314(4) 0.0280(4) 0.0261(4) 0.0121(3) 0.0025(3) 0.0023(3)
S4 0.0288(4) 0.0232(4) 0.0340(4) 0.0098(3) 0.0037(3) 0.0021(3)
S5 0.0376(4) 0.0247(4) 0.0325(4) 0.0125(3) -0.0050(3) -0.0015(3)
S6 0.0366(4) 0.0325(4) 0.0482(5) 0.0163(4) -0.0132(4) -0.0093(4)
S7 0.0297(4) 0.0422(5) 0.0316(4) 0.0158(4) -0.0017(3) 0.0033(3)
S8 0.0291(4) 0.0238(4) 0.0277(4) 0.0117(3) -0.0056(3) -0.0035(3)
O1 0.0362(12) 0.0239(10) 0.0275(11) 0.0103(9) -0.0016(9) -0.0025(9)
O2 0.0333(11) 0.0299(11) 0.0306(11) 0.0135(9) 0.0014(9) 0.0021(9)
O3 0.0382(13) 0.0351(12) 0.0449(14) 0.0213(11) 0.0077(11) 0.0006(10)
O4 0.0270(11) 0.0255(10) 0.0305(11) 0.0120(9) -0.0050(9) -0.0018(8)
O5 0.0329(11) 0.0241(10) 0.0291(11) 0.0079(9) -0.0010(9) 0.0030(9)
O6 0.0397(13) 0.0346(12) 0.0405(13) 0.0156(10) 0.0033(10) 0.0088(10)
O7 0.0289(11) 0.0298(11) 0.0245(10) 0.0113(9) -0.0015(9) 0.0019(9)
O8 0.0312(11) 0.0284(11) 0.0306(11) 0.0135(9) -0.0005(9) -0.0015(9)
O9 0.0452(14) 0.0411(13) 0.0334(12) 0.0191(11) 0.0058(10) 0.0064(11)
O10 0.0359(12) 0.0233(10) 0.0257(11) 0.0087(9) 0.0011(9) 0.0023(9)
O11 0.0288(11) 0.0271(11) 0.0372(12) 0.0120(9) 0.0008(9) 0.0024(9)
O12 0.0428(13) 0.0286(12) 0.0476(14) 0.0114(11) 0.0091(11) 0.0066(10)
O13 0.0307(11) 0.0221(10) 0.0271(11) 0.0084(9) -0.0017(9) -0.0028(8)
O14 0.0346(12) 0.0282(11) 0.0298(11) 0.0125(9) -0.0048(9) -0.0041(9)
O15 0.0383(12) 0.0293(11) 0.0339(12) 0.0137(10) -0.0014(10) 0.0009(9)
O16 0.0518(15) 0.0316(12) 0.0431(14) 0.0148(11) -0.0046(11) 0.0054(11)
O17 0.0357(12) 0.0263(11) 0.0345(12) 0.0154(9) -0.0069(9) -0.0052(9)
O18 0.0446(14) 0.0341(13) 0.0400(13) 0.0123(11) -0.0154(11) -0.0079(11)
O19 0.0457(16) 0.0456(16) 0.081(2) 0.0262(15) -0.0211(14) -0.0177(13)
O20 0.0319(11) 0.0312(12) 0.0332(12) 0.0143(10) -0.0038(9) -0.0049(9)
O21 0.0323(12) 0.0407(13) 0.0337(12) 0.0176(10) -0.0025(9) 0.0040(10)
O22 0.0401(14) 0.0564(16) 0.0443(14) 0.0208(12) 0.0012(11) 0.0116(12)
O23 0.0286(11) 0.0351(12) 0.0260(11) 0.0130(9) -0.0044(9) -0.0023(9)
O24 0.0304(11) 0.0254(11) 0.0299(11) 0.0123(9) -0.0053(9) -0.0038(9)
O25 0.0364(12) 0.0303(12) 0.0351(12) 0.0130(10) -0.0089(10) -0.0051(9)
O26 0.0380(12) 0.0252(11) 0.0291(11) 0.0132(9) -0.0035(9) -0.0011(9)
O27 0.0528(14) 0.0294(12) 0.0269(11) 0.0097(9) -0.0023(10) 0.0081(10)
O28 0.0583(15) 0.0351(12) 0.0260(11) 0.0108(10) 0.0003(10) 0.0156(11)
O29 0.0429(14) 0.0293(12) 0.0403(13) 0.0029(10) 0.0091(11) -0.0067(10)
O30 0.0356(12) 0.0244(11) 0.0359(12) 0.0091(10) 0.0005(10) -0.0027(9)
O31 0.0271(11) 0.0344(12) 0.0455(13) 0.0216(11) -0.0001(10) 0.0012(9)
O32 0.0311(12) 0.0314(12) 0.0467(14) 0.0217(11) -0.0030(10) -0.0032(9)
O33 0.0379(12) 0.0404(13) 0.0327(12) 0.0182(10) -0.0022(10) 0.0028(10)
O34 0.0411(13) 0.0404(13) 0.0272(11) 0.0135(10) -0.0037(10) 0.0072(11)
O35 0.0430(13) 0.0259(12) 0.0462(14) 0.0124(10) 0.0069(11) -0.0056(10)
O36 0.0343(12) 0.0278(11) 0.0329(12) 0.0127(10) 0.0015(9) -0.0027(9)
O37 0.0306(12) 0.0299(12) 0.0670(17) 0.0240(12) -0.0023(11) -0.0027(10)
O38 0.0325(12) 0.0276(11) 0.0388(12) 0.0175(10) -0.0023(9) -0.0010(9)
O39 0.0495(14) 0.0389(13) 0.0325(12) 0.0115(10) -0.0087(11) 0.0045(11)
O40 0.0600(17) 0.0503(15) 0.0297(12) 0.0133(11) -0.0015(11) 0.0185(13)
O41 0.0619(16) 0.0369(13) 0.0289(12) 0.0114(10) -0.0081(11) 0.0110(12)
O42 0.0715(18) 0.0338(13) 0.0275(12) 0.0116(10) -0.0090(12) 0.0059(12)
N1 0.0347(18) 0.051(2) 0.206(6) 0.075(3) -0.022(3) -0.0048(16)
N2 0.172(5) 0.195(6) 0.045(2) 0.041(3) 0.021(3) 0.150(5)
N3 0.064(2) 0.0419(18) 0.0479(19) 0.0077(15) 0.0124(16) 0.0091(16)
N4 0.413(12) 0.062(3) 0.036(2) 0.009(2) 0.000(4) 0.118(5)
C1 0.0281(15) 0.0244(14) 0.0185(13) 0.0041(11) 0.0013(11) 0.0021(12)
C2 0.0283(15) 0.0265(15) 0.0273(15) 0.0103(12) 0.0035(12) 0.0037(12)
C3 0.0305(16) 0.0264(15) 0.0358(17) 0.0112(13) 0.0036(13) 0.0013(13)
C4 0.0285(16) 0.0347(17) 0.0367(17) 0.0130(14) 0.0032(13) 0.0010(13)
C5 0.0290(16) 0.0340(17) 0.0313(16) 0.0133(14) 0.0022(13) 0.0057(13)
C6 0.0309(16) 0.0246(15) 0.0263(15) 0.0095(12) 0.0019(12) 0.0036(12)
C7 0.0270(17) 0.047(2) 0.055(2) 0.0257(18) -0.0046(15) -0.0019(15)
C8 0.0296(19) 0.081(3) 0.068(3) 0.034(2) 0.0050(18) -0.0032(19)
C9 0.043(2) 0.053(2) 0.064(3) 0.017(2) -0.0099(19) -0.0084(18)
C10 0.034(2) 0.074(3) 0.098(4) 0.047(3) -0.017(2) -0.005(2)
C11 0.0304(15) 0.0194(14) 0.0267(15) 0.0105(12) -0.0024(12) -0.0002(12)
C12 0.0308(16) 0.0244(15) 0.0265(15) 0.0094(12) -0.0010(12) 0.0018(12)
C13 0.0315(17) 0.0391(18) 0.0331(17) 0.0114(14) -0.0024(14) 0.0066(14)
C14 0.0387(18) 0.046(2) 0.0285(17) 0.0110(15) -0.0041(14) 0.0091(15)
C15 0.0424(19) 0.0387(18) 0.0240(15) 0.0098(14) 0.0013(14) 0.0091(15)
C16 0.0311(16) 0.0274(15) 0.0276(15) 0.0114(13) -0.0007(12) 0.0043(12)
C17 0.049(2) 0.085(3) 0.0306(19) 0.013(2) -0.0077(17) 0.023(2)
C18 0.075(4) 0.295(11) 0.048(3) 0.013(5) -0.021(3) 0.090(6)
C19 0.063(3) 0.087(3) 0.039(2) 0.009(2) -0.016(2) 0.013(3)
C20 0.157(6) 0.088(4) 0.064(3) 0.024(3) -0.042(4) 0.046(4)
C21 0.0228(14) 0.0264(15) 0.0283(16) 0.0075(13) 0.0035(12) -0.0020(12)
C22 0.0261(15) 0.0267(15) 0.0312(16) 0.0086(13) -0.0001(12) 0.0011(12)
C23 0.0296(16) 0.0371(18) 0.0268(16) 0.0085(14) 0.0004(13) 0.0038(13)
C24 0.0303(16) 0.0355(17) 0.0283(16) 0.0047(14) 0.0014(13) 0.0028(13)
C25 0.0300(16) 0.0275(16) 0.0337(17) 0.0041(13) 0.0012(13) 0.0019(13)
C26 0.0252(15) 0.0279(15) 0.0298(16) 0.0100(13) 0.0017(12) 0.0004(12)
C27 0.0425(19) 0.0413(19) 0.0295(17) 0.0026(15) 0.0013(15) 0.0059(16)
C28 0.053(2) 0.059(2) 0.0347(19) 0.0095(18) 0.0116(17) 0.0109(19)
C29 0.051(2) 0.073(3) 0.0320(19) 0.0025(19) -0.0044(17) 0.003(2)
C30 0.087(3) 0.047(2) 0.038(2) 0.0010(18) 0.008(2) 0.023(2)
C31 0.0280(15) 0.0205(14) 0.0265(15) 0.0083(12) -0.0038(12) 0.0000(12)
C32 0.0311(16) 0.0245(15) 0.0340(17) 0.0107(13) 0.0024(13) 0.0006(12)
C33 0.0393(18) 0.0254(16) 0.0348(17) 0.0050(14) 0.0034(14) 0.0025(14)
C34 0.0366(18) 0.0256(16) 0.0410(19) 0.0071(14) 0.0016(15) -0.0036(14)
C35 0.0293(16) 0.0271(16) 0.0402(18) 0.0124(14) 0.0018(14) -0.0021(13)
C36 0.0294(15) 0.0245(15) 0.0307(16) 0.0122(13) 0.0024(12) 0.0027(12)
C37 0.046(2) 0.0262(17) 0.052(2) -0.0015(16) 0.0039(17) -0.0101(15)
C38 0.068(3) 0.028(2) 0.083(3) 0.006(2) 0.009(2) -0.0065(19)
C39 0.066(3) 0.044(2) 0.053(3) -0.002(2) -0.006(2) -0.015(2)
C40 0.056(3) 0.042(2) 0.068(3) -0.001(2) 0.005(2) -0.0207(19)
C41 0.0392(18) 0.0241(15) 0.0301(16) 0.0123(13) -0.0040(13) -0.0040(13)
C42 0.0396(18) 0.0271(16) 0.0285(16) 0.0099(13) -0.0021(13) -0.0037(13)
C43 0.050(2) 0.0252(16) 0.0337(17) 0.0124(14) -0.0031(15) -0.0004(14)
C44 0.046(2) 0.0267(17) 0.0426(19) 0.0136(15) 0.0045(16) -0.0033(15)
C45 0.044(2) 0.0293(17) 0.043(2) 0.0117(15) -0.0026(16) -0.0066(15)
C46 0.0404(19) 0.0316(17) 0.0377(18) 0.0143(15) -0.0061(15) -0.0044(14)
C47 0.059(2) 0.0302(19) 0.064(3) 0.0241(18) 0.000(2) -0.0050(17)
C48 0.078(3) 0.029(2) 0.098(4) 0.026(2) 0.012(3) 0.004(2)
C49 0.125(5) 0.048(3) 0.079(3) 0.042(3) -0.009(3) -0.013(3)
C50 0.062(3) 0.039(2) 0.116(4) 0.041(3) 0.005(3) -0.010(2)
C51 0.0273(16) 0.0395(18) 0.0319(16) 0.0191(14) -0.0048(13) 0.0002(13)
C52 0.0303(17) 0.0389(19) 0.048(2) 0.0231(16) -0.0033(15) -0.0024(14)
C53 0.0347(19) 0.049(2) 0.075(3) 0.039(2) -0.0009(19) -0.0037(17)
C54 0.0331(19) 0.069(3) 0.070(3) 0.044(2) 0.0082(19) 0.0045(19)
C55 0.0385(19) 0.060(2) 0.047(2) 0.0309(19) 0.0055(16) 0.0061(17)
C56 0.0300(17) 0.045(2) 0.0398(19) 0.0229(16) -0.0031(14) 0.0005(14)
C57 0.051(3) 0.077(3) 0.104(4) 0.054(3) 0.024(3) 0.001(2)
C58 0.107(5) 0.179(8) 0.114(6) 0.098(6) 0.030(4) -0.020(5)
C59 0.157(8) 0.164(8) 0.331(13) 0.143(9) 0.172(9) 0.051(6)
C60 0.094(5) 0.256(10) 0.128(6) 0.082(7) 0.011(4) -0.090(6)
C61 0.0320(16) 0.0236(15) 0.0289(16) 0.0110(13) -0.0034(13) -0.0033(12)
C62 0.0340(17) 0.0385(18) 0.0315(17) 0.0158(14) -0.0036(13) 0.0023(14)
C63 0.0370(18) 0.055(2) 0.0361(18) 0.0209(17) 0.0044(15) 0.0105(16)
C64 0.045(2) 0.054(2) 0.0334(18) 0.0171(17) 0.0014(15) 0.0140(17)
C65 0.0396(18) 0.0335(17) 0.0291(16) 0.0111(14) -0.0066(14) 0.0036(14)
C66 0.0332(16) 0.0284(16) 0.0294(16) 0.0134(13) -0.0034(13) -0.0001(13)
C67 0.057(2) 0.100(4) 0.0289(19) 0.019(2) 0.0060(17) 0.038(2)
C68 0.177(8) 0.325(13) 0.042(3) 0.058(5) 0.035(4) 0.191(9)
C69 0.077(9) 0.124(11) 0.041(5) 0.043(7) 0.014(6) 0.038(8)
C70 0.103(10) 0.087(9) 0.040(6) -0.005(6) 0.003(6) 0.008(7)
C69' 0.108(10) 0.103(8) 0.055(6) 0.041(6) 0.037(6) 0.022(7)
C70' 0.066(6) 0.162(14) 0.021(4) 0.015(5) 0.001(4) 0.043(8)
C71 0.0247(15) 0.0293(16) 0.0334(16) 0.0178(13) -0.0042(12) -0.0034(12)
C72 0.0373(17) 0.0262(16) 0.0324(17) 0.0135(13) -0.0063(14) -0.0033(13)
C73 0.0417(18) 0.0248(15) 0.0355(17) 0.0146(14) -0.0065(14) -0.0015(13)
C74 0.0425(18) 0.0307(17) 0.0331(17) 0.0182(14) -0.0061(14) -0.0024(14)
C75 0.0363(17) 0.0315(17) 0.0308(16) 0.0138(14) -0.0065(13) -0.0026(14)
C76 0.0281(15) 0.0252(15) 0.0331(16) 0.0146(13) -0.0060(13) -0.0018(12)
C77 0.064(2) 0.0329(18) 0.0371(19) 0.0199(15) -0.0084(17) 0.0010(17)
C78 0.090(3) 0.065(3) 0.052(3) 0.034(2) 0.013(2) 0.020(3)
C79 0.106(4) 0.044(2) 0.045(2) 0.0255(19) -0.026(2) -0.002(2)
C80 0.104(4) 0.046(2) 0.049(2) 0.025(2) 0.003(2) 0.022(2)
C81 0.0365(17) 0.0327(17) 0.0266(16) 0.0128(14) -0.0012(13) 0.0040(13)
C82 0.0468(19) 0.0329(17) 0.0273(16) 0.0100(14) -0.0019(14) 0.0084(15)
C83 0.117(4) 0.051(2) 0.0307(19) 0.0174(18) 0.003(2) 0.038(3)
C84 0.192(7) 0.049(3) 0.034(2) 0.013(2) 0.003(3) 0.056(3)
C85 0.144(5) 0.047(2) 0.0274(19) 0.0074(18) -0.003(2) 0.037(3)
C86 0.063(2) 0.0346(18) 0.0291(17) 0.0118(15) -0.0028(16) 0.0104(17)
C87 0.0446(19) 0.0311(17) 0.0283(16) 0.0111(14) 0.0002(14) 0.0088(14)
C88 0.050(2) 0.0387(19) 0.0291(17) 0.0158(15) -0.0060(15) 0.0046(16)
C89 0.0375(18) 0.0276(16) 0.0327(17) 0.0139(13) -0.0034(14) -0.0004(13)
C90 0.0392(18) 0.0424(19) 0.0338(18) 0.0191(15) -0.0020(14) 0.0042(15)
C91 0.070(3) 0.082(3) 0.0323(19) 0.023(2) 0.0089(19) 0.039(2)
C92 0.096(4) 0.106(4) 0.041(2) 0.029(3) 0.011(2) 0.066(3)
C93 0.080(3) 0.092(3) 0.034(2) 0.027(2) 0.004(2) 0.051(3)
C94 0.047(2) 0.0425(19) 0.0317(17) 0.0155(15) 0.0000(15) 0.0080(16)
C95 0.0401(18) 0.0324(17) 0.0348(18) 0.0157(14) -0.0039(14) 0.0039(14)
C96 0.048(2) 0.0313(17) 0.0338(18) 0.0166(14) -0.0031(16) -0.0015(15)
C97 0.0368(18) 0.0293(17) 0.0358(18) 0.0093(15) 0.0016(15) -0.0039(14)
C98 0.0429(19) 0.0303(17) 0.0394(19) 0.0081(15) 0.0047(15) -0.0013(15)
C99 0.044(2) 0.040(2) 0.041(2) 0.0130(16) 0.0071(16) -0.0022(16)
C100 0.047(2) 0.0378(19) 0.041(2) 0.0071(16) 0.0045(16) 0.0026(16)
C101 0.047(2) 0.0307(18) 0.046(2) 0.0088(16) 0.0002(17) -0.0027(15)
C102 0.0406(19) 0.0281(17) 0.0407(19) 0.0101(15) 0.0042(15) -0.0019(14)
C103 0.0431(19) 0.0282(16) 0.0313(17) 0.0061(14) 0.0040(14) -0.0018(14)
C104 0.0384(18) 0.0317(17) 0.0359(18) 0.0145(15) 0.0017(14) 0.0049(14)
C105 0.0310(16) 0.0297(16) 0.0360(17) 0.0161(14) -0.0039(13) -0.0011(13)
C106 0.0320(17) 0.0281(16) 0.048(2) 0.0184(15) -0.0067(15) -0.0038(13)
C107 0.0287(16) 0.0295(16) 0.0472(19) 0.0202(15) -0.0062(14) 0.0023(13)
C108 0.0317(17) 0.0269(16) 0.060(2) 0.0200(16) -0.0049(16) -0.0003(14)
C109 0.0263(18) 0.038(2) 0.106(4) 0.037(2) -0.010(2) -0.0035(15)
C110 0.034(2) 0.042(2) 0.117(4) 0.045(2) -0.016(2) -0.0018(17)
C111 0.0373(19) 0.0319(18) 0.086(3) 0.034(2) -0.0133(19) -0.0048(15)
C112 0.0339(18) 0.0251(16) 0.049(2) 0.0159(15) -0.0054(15) 0.0001(14)
C113 0.046(2) 0.044(2) 0.136(5) 0.046(3) -0.031(3) 0.0003(19)
C114 0.0284(18) 0.060(3) 0.099(3) 0.052(3) -0.001(2) 0.0078(17)
C115 0.034(2) 0.078(3) 0.124(5) 0.069(4) 0.005(2) 0.009(2)
C116 0.050(3) 0.094(4) 0.119(5) 0.074(4) 0.028(3) 0.028(3)
C117 0.053(2) 0.078(3) 0.080(3) 0.049(3) 0.029(2) 0.034(2)
C118 0.040(2) 0.064(3) 0.110(4) 0.055(3) 0.020(2) 0.022(2)
C119 0.0295(18) 0.047(2) 0.096(3) 0.040(2) 0.006(2) 0.0075(16)
C120 0.058(3) 0.069(3) 0.085(3) 0.045(3) 0.021(2) 0.031(2)
C121 0.096(4) 0.065(3) 0.080(4) 0.020(3) 0.024(3) 0.046(3)
C122 0.128(5) 0.067(3) 0.093(4) 0.032(3) 0.022(4) 0.044(4)
C123 0.120(5) 0.039(3) 0.107(5) 0.024(3) -0.004(4) 0.028(3)
C124 0.088(4) 0.058(3) 0.093(4) 0.041(3) 0.009(3) 0.024(3)
C125 0.051(2) 0.046(2) 0.074(3) 0.030(2) 0.007(2) 0.0144(18)
C126 0.041(2) 0.052(2) 0.104(4) 0.047(3) -0.006(2) 0.0067(18)
C127 0.058(3) 0.057(3) 0.091(4) 0.044(3) 0.000(2) 0.015(2)
C128 0.114(5) 0.102(5) 0.099(4) 0.061(4) 0.054(4) 0.061(4)
C129 0.137(6) 0.084(4) 0.087(4) 0.039(3) 0.044(4) 0.060(4)
C130 0.326(8) 0.295(8) 0.142(6) 0.054(6) 0.011(6) 0.258(7)
C131 0.318(8) 0.292(8) 0.148(6) 0.053(5) 0.004(5) 0.254(7)
C132 0.319(7) 0.306(8) 0.187(6) 0.042(5) -0.001(5) 0.222(6)
C133 0.317(8) 0.311(9) 0.192(7) 0.037(6) -0.009(6) 0.231(7)
C134 0.285(15) 0.227(13) 0.096(6) 0.039(7) 0.060(8) 0.193(13)
C135 0.227(12) 0.166(9) 0.164(9) 0.100(8) 0.102(9) 0.136(10)
C136 0.297(16) 0.268(15) 0.145(9) 0.110(10) 0.089(10) 0.217(14)
C137 0.177(12) 0.208(14) 0.297(19) 0.091(13) 0.082(12) 0.111(11)
C138 0.218(16) 0.31(2) 0.36(3) 0.20(2) 0.143(17) 0.195(17)
C139 0.282(9) 0.302(10) 0.368(10) 0.079(8) 0.008(8) 0.111(8)
C140 0.289(8) 0.303(9) 0.369(9) 0.081(7) 0.015(7) 0.108(7)
C141 0.290(9) 0.300(9) 0.378(9) 0.072(8) 0.015(8) 0.106(8)
C142 0.288(10) 0.289(9) 0.385(10) 0.067(8) 0.013(9) 0.107(8)
C143 0.290(11) 0.269(10) 0.390(11) 0.068(10) 0.012(11) 0.102(10)
C144 0.292(10) 0.281(9) 0.390(10) 0.066(9) 0.012(10) 0.101(9)
C145 0.36(2) 0.309(17) 0.107(7) 0.103(9) 0.118(10) 0.275(17)
C146 0.37(2) 0.168(11) 0.138(10) 0.095(9) 0.123(13) 0.122(14)
C147 0.074(3) 0.059(3) 0.100(4) 0.022(3) 0.030(3) 0.013(3)
C148 0.086(4) 0.189(8) 0.114(5) 0.102(6) 0.046(4) 0.069(5)
C149 0.116(6) 0.397(18) 0.168(9) 0.198(11) 0.071(6) 0.135(9)
C150 0.148(9) 0.56(3) 0.139(8) 0.196(13) 0.068(7) 0.203(14)
C151 0.134(8) 0.42(2) 0.104(7) 0.128(10) 0.019(6) 0.129(11)
C152 0.099(5) 0.186(8) 0.114(6) 0.073(6) -0.002(4) 0.063(5)
C153 0.070(3) 0.111(5) 0.097(4) 0.060(4) 0.023(3) 0.038(3)
C154 0.083(5) 0.222(10) 0.190(9) 0.147(9) -0.011(6) 0.019(6)
C155 0.104(7) 0.276(15) 0.291(17) 0.208(14) -0.051(9) 0.010(8)
C156 0.166(6) 0.298(7) 0.232(7) 0.126(6) -0.013(5) 0.059(6)
C157 0.153(5) 0.312(7) 0.229(7) 0.130(6) -0.005(5) 0.056(5)
C158 0.142(6) 0.328(8) 0.231(8) 0.141(7) 0.008(6) 0.049(6)
C159 0.077(5) 0.47(2) 0.278(14) 0.308(16) 0.064(7) 0.100(9)
C160 0.103(5) 0.177(8) 0.101(5) 0.069(5) 0.055(4) 0.077(5)
C161 0.109(6) 0.355(17) 0.189(10) 0.187(11) 0.079(7) 0.125(9)
C162 0.153(10) 0.35(2) 0.175(11) 0.141(13) -0.019(9) 0.065(12)
C163 0.150(11) 0.44(3) 0.204(14) 0.198(17) -0.025(10) 0.030(15)
C164 0.181(14) 0.055(6) 0.042(5) 0.015(4) 0.006(6) 0.051(7)
C165 0.174(15) 0.053(8) 0.027(4) 0.006(5) 0.006(6) 0.060(9)
C166 0.128(10) 0.061(6) 0.038(5) 0.009(4) 0.026(5) 0.032(7)
C167 0.121(12) 0.092(9) 0.040(5) 0.015(6) 0.026(8) 0.045(9)
C168 0.112(15) 0.124(18) 0.021(6) 0.009(11) 0.022(10) 0.040(13)
C169 0.083(8) 0.049(5) 0.034(4) 0.006(4) 0.006(4) 0.018(5)
C170 0.135(15) 0.090(15) 0.038(9) 0.009(8) -0.009(9) 0.064(14)
C171 0.142(18) 0.059(8) 0.043(6) 0.009(5) 0.015(10) 0.032(12)
C172 0.20(2) 0.10(2) 0.074(13) 0.031(13) 0.03(2) 0.07(2)
C173 0.24(2) 0.049(7) 0.108(11) 0.026(7) 0.001(14) 0.029(11)
C174 0.23(2) 0.098(14) 0.080(11) 0.005(9) 0.003(14) -0.037(16)
C175 0.164(15) 0.162(15) 0.152(15) 0.052(10) 0.019(9) 0.037(9)
C176 0.108(14) 0.083(12) 0.044(7) -0.005(7) -0.001(8) -0.022(10)
C177 0.113(12) 0.121(13) 0.047(6) 0.013(7) -0.003(7) 0.062(10)
C178 0.095(13) 0.15(2) 0.053(8) 0.016(14) 0.010(9) 0.030(16)
C179 0.16(2) 0.38(4) 0.025(7) 0.024(13) 0.018(9) 0.18(3)
C180 0.18(2) 0.144(18) 0.049(8) 0.032(9) 0.033(14) 0.12(2)
C300 0.139(8) 0.052(5) 0.053(5) 0.014(4) -0.014(6) 0.024(6)
C301 0.163(14) 0.042(6) 0.043(6) -0.001(5) -0.020(7) 0.041(8)
C302 0.109(10) 0.076(8) 0.075(8) 0.001(6) -0.013(7) 0.058(8)
C303 0.053(7) 0.099(10) 0.087(9) 0.005(7) 0.009(7) 0.017(7)
C304 0.067(11) 0.063(9) 0.058(9) 0.019(8) 0.004(9) 0.018(7)
C305 0.065(6) 0.036(5) 0.044(5) 0.012(4) 0.007(4) 0.012(4)
C306 0.107(12) 0.021(7) 0.026(7) -0.001(4) 0.007(9) 0.005(6)
C307 0.068(9) 0.073(12) 0.051(9) 0.011(7) 0.013(6) 0.028(9)
C308 0.128(13) 0.045(10) 0.083(13) 0.029(9) 0.039(12) 0.054(10)
C309 0.099(12) 0.091(12) 0.111(12) 0.043(10) 0.032(10) 0.028(10)
C310 0.092(11) 0.133(18) 0.058(9) 0.020(12) 0.019(9) 0.039(11)
C311 0.077(9) 0.040(5) 0.041(8) 0.011(5) 0.018(6) 0.008(5)
C312 0.057(8) 0.127(14) 0.050(14) 0.020(9) 0.031(7) 0.041(8)
C313 0.128(15) 0.040(9) 0.061(8) 0.011(7) 0.030(10) -0.010(9)
C314 0.091(14) 0.113(17) 0.066(11) -0.011(11) 0.038(11) -0.002(13)
C315 0.136(17) 0.059(9) 0.082(11) 0.012(8) 0.019(9) 0.017(10)
C316 0.163(17) 0.064(8) 0.096(10) 0.052(8) 0.039(11) 0.047(11)

loop_
_atom_type_symbol
_atom_type_description
_atom_type_scat_dispersion_real
_atom_type_scat_dispersion_imag
_atom_type_scat_source
C C 0.0033 0.0016 'International Tables Vol C Tables 4.2.6.8 and 6.1.1.4'
N N 0.0061 0.0033 'International Tables Vol C Tables 4.2.6.8 and 6.1.1.4'
O O 0.0106 0.0060 'International Tables Vol C Tables 4.2.6.8 and 6.1.1.4'
S S 0.1246 0.1234 'International Tables Vol C Tables 4.2.6.8 and 6.1.1.4'
Zn Zn 0.2839 1.4301 'International Tables Vol C Tables 4.2.6.8 and 6.1.1.4'
H H 0.0000 0.0000 'International Tables Vol C Tables 4.2.6.8 and 6.1.1.4'

loop_
_geom_angle_atom_site_label_1
_geom_angle_atom_site_label_2
_geom_angle_atom_site_label_3
_geom_angle
_geom_angle_site_symmetry_1
_geom_angle_site_symmetry_3
O27 Zn1 O34 83.13(9) . .
O27 Zn1 O13 173.56(8) . .
O34 Zn1 O13 91.75(9) . .
O27 Zn1 O2 90.98(9) . .
O34 Zn1 O2 89.60(9) . .
O13 Zn1 O2 85.07(8) . .
O27 Zn1 O4 95.04(9) . .
O34 Zn1 O4 175.39(9) . .
O13 Zn1 O4 89.77(8) . .
O2 Zn1 O4 86.19(8) . .
O27 Zn1 O1 102.70(9) . .
O34 Zn1 O1 100.54(9) . .
O13 Zn1 O1 82.03(8) . .
O2 Zn1 O1 163.78(8) . .
O4 Zn1 O1 83.98(8) . .
O27 Zn1 Zn4 137.76(7) . .
O34 Zn1 Zn4 77.09(7) . .
O13 Zn1 Zn4 43.69(5) . .
O2 Zn1 Zn4 125.36(6) . .
O4 Zn1 Zn4 106.91(6) . .
O1 Zn1 Zn4 46.74(6) . .
O27 Zn1 Zn2 77.92(6) . .
O34 Zn1 Zn2 139.25(7) . .
O13 Zn1 Zn2 108.51(6) . .
O2 Zn1 Zn2 126.11(6) . .
O4 Zn1 Zn2 43.79(5) . .
O1 Zn1 Zn2 50.55(6) . .
Zn4 Zn1 Zn2 93.361(13) . .
O28 Zn2 O29 83.99(10) . .
O28 Zn2 O7 175.42(9) . .
O29 Zn2 O7 94.25(9) . .
O28 Zn2 O5 89.05(9) . .
O29 Zn2 O5 93.63(10) . .
O7 Zn2 O5 86.84(8) . .
O28 Zn2 O4 93.07(9) . .
O29 Zn2 O4 175.42(10) . .
O7 Zn2 O4 88.93(8) . .
O5 Zn2 O4 89.84(8) . .
O28 Zn2 O1 102.94(9) . .
O29 Zn2 O1 97.31(9) . .
O7 Zn2 O1 81.46(8) . .
O5 Zn2 O1 164.51(8) . .
O4 Zn2 O1 79.89(8) . .
O28 Zn2 Zn3 139.68(7) . .
O29 Zn2 Zn3 78.99(7) . .
O7 Zn2 Zn3 43.53(6) . .
O5 Zn2 Zn3 128.03(6) . .
O4 Zn2 Zn3 101.21(6) . .
O1 Zn2 Zn3 44.68(5) . .
O28 Zn2 Zn1 78.44(7) . .
O29 Zn2 Zn1 130.96(8) . .
O7 Zn2 Zn1 105.81(6) . .
O5 Zn2 Zn1 130.97(6) . .
O4 Zn2 Zn1 44.71(6) . .
O1 Zn2 Zn1 44.82(5) . .
Zn3 Zn2 Zn1 85.653(14) . .
O31 Zn3 O30 82.74(9) . .
O31 Zn3 O7 168.61(8) . .
O30 Zn3 O7 91.99(9) . .
O31 Zn3 O10 92.78(9) . .
O30 Zn3 O10 172.22(9) . .
O7 Zn3 O10 91.26(8) . .
O31 Zn3 O1 103.56(9) . .
O30 Zn3 O1 102.10(9) . .
O7 Zn3 O1 87.39(8) . .
O10 Zn3 O1 85.11(8) . .
O31 Zn3 O8 84.79(9) . .
O30 Zn3 O8 84.96(9) . .
O7 Zn3 O8 84.68(8) . .
O10 Zn3 O8 88.31(8) . .
O1 Zn3 O8 169.58(8) . .
O31 Zn3 Zn4 77.26(6) . .
O30 Zn3 Zn4 136.14(7) . .
O7 Zn3 Zn4 113.11(6) . .
O10 Zn3 Zn4 47.93(6) . .
O1 Zn3 Zn4 47.54(6) . .
O8 Zn3 Zn4 130.64(6) . .
O31 Zn3 Zn2 143.42(7) . .
O30 Zn3 Zn2 78.78(7) . .
O7 Zn3 Zn2 43.68(6) . .
O10 Zn3 Zn2 108.34(6) . .
O1 Zn3 Zn2 51.18(6) . .
O8 Zn3 Zn2 124.20(6) . .
Zn4 Zn3 Zn2 94.802(14) . .
O33 Zn4 O32 85.51(9) . .
O33 Zn4 O11 90.36(9) . .
O32 Zn4 O11 90.26(9) . .
O33 Zn4 O13 92.33(9) . .
O32 Zn4 O13 175.59(9) . .
O11 Zn4 O13 85.91(8) . .
O33 Zn4 O1 104.05(9) . .
O32 Zn4 O1 103.16(9) . .
O11 Zn4 O1 160.89(8) . .
O13 Zn4 O1 81.09(8) . .
O33 Zn4 O10 174.68(9) . .
O32 Zn4 O10 96.62(8) . .
O11 Zn4 O10 84.77(8) . .
O13 Zn4 O10 85.21(8) . .
O1 Zn4 O10 80.26(8) . .
O33 Zn4 Zn3 140.90(7) . .
O32 Zn4 Zn3 81.00(6) . .
O11 Zn4 Zn3 126.01(6) . .
O13 Zn4 Zn3 103.02(6) . .
O1 Zn4 Zn3 45.30(5) . .
O10 Zn4 Zn3 44.41(5) . .
O33 Zn4 Zn1 80.25(7) . .
O32 Zn4 Zn1 138.83(7) . .
O11 Zn4 Zn1 127.97(6) . .
O13 Zn4 Zn1 44.14(6) . .
O1 Zn4 Zn1 45.22(5) . .
O10 Zn4 Zn1 101.08(6) . .
Zn3 Zn4 Zn1 86.181(14) . .
O35 Zn5 O39 84.30(10) . 2_666
O35 Zn5 O17 174.86(10) . .
O39 Zn5 O17 92.44(9) 2_666 .
O35 Zn5 O15 92.93(10) . .
O39 Zn5 O15 86.37(9) 2_666 .
O17 Zn5 O15 90.83(9) . .
O35 Zn5 O26 95.56(9) . .
O39 Zn5 O26 169.34(9) 2_666 .
O17 Zn5 O26 88.38(8) . .
O15 Zn5 O26 82.99(8) . .
O35 Zn5 O14 96.05(9) . .
O39 Zn5 O14 109.20(9) 2_666 .
O17 Zn5 O14 81.24(8) . .
O15 Zn5 O14 162.68(8) . .
O26 Zn5 O14 81.43(8) . .
O35 Zn5 Zn6 128.13(8) . .
O39 Zn5 Zn6 80.09(7) 2_666 .
O17 Zn5 Zn6 47.12(6) . .
O15 Zn5 Zn6 134.46(6) . .
O26 Zn5 Zn6 107.96(6) . .
O14 Zn5 Zn6 45.82(5) . .
O35 Zn5 Zn8 79.29(7) . .
O39 Zn5 Zn8 146.37(7) 2_666 .
O17 Zn5 Zn8 101.52(6) . .
O15 Zn5 Zn8 123.38(6) . .
O26 Zn5 Zn8 43.20(6) . .
O14 Zn5 Zn8 44.80(5) . .
Zn6 Zn5 Zn8 87.255(14) . .
O40 Zn6 O41 83.56(10) 2_666 2_666
O40 Zn6 O20 173.58(10) 2_666 .
O41 Zn6 O20 94.13(10) 2_666 .
O40 Zn6 O18 87.95(11) 2_666 .
O41 Zn6 O18 91.77(10) 2_666 .
O20 Zn6 O18 86.13(9) . .
O40 Zn6 O14 102.14(10) 2_666 .
O41 Zn6 O14 100.67(9) 2_666 .
O20 Zn6 O14 84.16(8) . .
O18 Zn6 O14 164.71(9) . .
O40 Zn6 O17 96.26(9) 2_666 .
O41 Zn6 O17 177.90(9) 2_666 .
O20 Zn6 O17 85.82(9) . .
O18 Zn6 O17 86.13(9) . .
O14 Zn6 O17 81.42(8) . .
O40 Zn6 Zn5 77.18(8) 2_666 .
O41 Zn6 Zn5 137.38(8) 2_666 .
O20 Zn6 Zn5 108.30(6) . .
O18 Zn6 Zn5 124.63(7) . .
O14 Zn6 Zn5 48.70(6) . .
O17 Zn6 Zn5 44.42(6) . .
O40 Zn6 Zn7 140.52(8) 2_666 .
O41 Zn6 Zn7 78.52(7) 2_666 .
O20 Zn6 Zn7 44.02(6) . .
O18 Zn6 Zn7 127.17(8) . .
O14 Zn6 Zn7 48.52(6) . .
O17 Zn6 Zn7 102.82(6) . .
Zn5 Zn6 Zn7 92.795(14) . .
O42 Zn7 O37 84.05(10) 2_666 .
O42 Zn7 O20 94.15(9) 2_666 .
O37 Zn7 O20 175.95(10) . .
O42 Zn7 O21 91.27(10) 2_666 .
O37 Zn7 O21 90.50(10) . .
O20 Zn7 O21 85.91(9) . .
O42 Zn7 O23 176.39(9) 2_666 .
O37 Zn7 O23 92.37(9) . .
O20 Zn7 O23 89.39(8) . .
O21 Zn7 O23 88.26(9) . .
O42 Zn7 O14 99.90(10) 2_666 .
O37 Zn7 O14 102.65(9) . .
O20 Zn7 O14 81.22(8) . .
O21 Zn7 O14 163.49(8) . .
O23 Zn7 O14 81.33(8) . .
O42 Zn7 Zn8 133.39(8) 2_666 .
O37 Zn7 Zn8 77.76(7) . .
O20 Zn7 Zn8 106.02(6) . .
O21 Zn7 Zn8 130.91(6) . .
O23 Zn7 Zn8 45.76(6) . .
O14 Zn7 Zn8 45.16(5) . .
O42 Zn7 Zn6 78.99(7) 2_666 .
O37 Zn7 Zn6 138.98(8) . .
O20 Zn7 Zn6 43.69(6) . .
O21 Zn7 Zn6 126.66(6) . .
O23 Zn7 Zn6 104.14(6) . .
O14 Zn7 Zn6 45.48(5) . .
Zn8 Zn7 Zn6 87.308(15) . .
O38 Zn8 O36 81.92(9) . .
O38 Zn8 O26 169.16(9) . .
O36 Zn8 O26 90.89(9) . .
O38 Zn8 O24 86.68(8) . .
O36 Zn8 O24 90.49(9) . .
O26 Zn8 O24 85.27(8) . .
O38 Zn8 O14 103.53(8) . .
O36 Zn8 O14 100.70(9) . .
O26 Zn8 O14 85.72(8) . .
O24 Zn8 O14 165.73(8) . .
O38 Zn8 O23 96.47(9) . .
O36 Zn8 O23 175.71(8) . .
O26 Zn8 O23 90.12(9) . .
O24 Zn8 O23 85.44(8) . .
O14 Zn8 O23 83.53(8) . .
O38 Zn8 Zn7 80.07(6) . .
O36 Zn8 Zn7 138.33(6) . .
O26 Zn8 Zn7 110.55(6) . .
O24 Zn8 Zn7 125.36(6) . .
O14 Zn8 Zn7 48.81(6) . .
O23 Zn8 Zn7 44.70(5) . .
O38 Zn8 Zn5 139.93(7) . .
O36 Zn8 Zn5 77.97(6) . .
O26 Zn8 Zn5 44.62(6) . .
O24 Zn8 Zn5 127.43(6) . .
O14 Zn8 Zn5 48.20(6) . .
O23 Zn8 Zn5 105.60(6) . .
Zn7 Zn8 Zn5 92.487(14) . .
O3 S1 O2 115.64(14) . .
O3 S1 C2 107.83(14) . .
O2 S1 C2 110.32(14) . .
O3 S1 C36 107.45(14) . .
O2 S1 C36 110.27(14) . .
C2 S1 C36 104.72(14) . .
O6 S2 O5 115.13(13) . .
O6 S2 C6 108.51(14) . .
O5 S2 C6 110.08(13) . .
O6 S2 C12 107.94(14) . .
O5 S2 C12 109.37(14) . .
C6 S2 C12 105.34(14) . .
O9 S3 O8 115.03(13) . .
O9 S3 C22 108.80(15) . .
O8 S3 C22 109.15(14) . .
O9 S3 C16 108.08(14) . .
O8 S3 C16 108.76(14) . .
C22 S3 C16 106.70(14) . .
O12 S4 O11 115.41(14) . .
O12 S4 C26 107.48(15) . .
O11 S4 C26 109.59(13) . .
O12 S4 C32 107.50(14) . .
O11 S4 C32 108.94(14) . .
C26 S4 C32 107.65(15) . .
O16 S5 O15 115.98(15) . .
O16 S5 C42 107.34(15) . .
O15 S5 C42 109.15(14) . .
O16 S5 C72 107.52(15) . .
O15 S5 C72 109.03(14) . .
C42 S5 C72 107.50(16) . .
O19 S6 O18 115.11(17) . .
O19 S6 C52 108.07(18) . .
O18 S6 C52 108.82(16) . .
O19 S6 C46 107.53(17) . .
O18 S6 C46 109.40(16) . .
C52 S6 C46 107.66(17) . .
O22 S7 O21 115.47(15) . .
O22 S7 C62 107.90(16) . .
O21 S7 C62 109.31(14) . .
O22 S7 C56 107.57(16) . .
O21 S7 C56 109.28(15) . .
C62 S7 C56 106.98(16) . .
O25 S8 O24 115.06(13) . .
O25 S8 C66 108.18(15) . .
O24 S8 C66 110.29(14) . .
O25 S8 C76 108.60(14) . .
O24 S8 C76 109.97(14) . .
C66 S8 C76 104.15(15) . .
Zn3 O1 Zn1 147.87(11) . .
Zn3 O1 Zn4 87.16(8) . .
Zn1 O1 Zn4 88.04(7) . .
Zn3 O1 Zn2 84.14(7) . .
Zn1 O1 Zn2 84.63(8) . .
Zn4 O1 Zn2 150.59(10) . .
S1 O2 Zn1 121.37(12) . .
C1 O4 Zn2 130.94(19) . .
C1 O4 Zn1 134.45(19) . .
Zn2 O4 Zn1 91.49(8) . .
S2 O5 Zn2 119.79(12) . .
C11 O7 Zn3 133.82(19) . .
C11 O7 Zn2 133.39(19) . .
Zn3 O7 Zn2 92.79(8) . .
S3 O8 Zn3 120.33(12) . .
C21 O10 Zn3 132.44(19) . .
C21 O10 Zn4 132.8(2) . .
Zn3 O10 Zn4 87.66(8) . .
S4 O11 Zn4 122.91(13) . .
C31 O13 Zn4 133.28(19) . .
C31 O13 Zn1 134.56(19) . .
Zn4 O13 Zn1 92.17(8) . .
Zn8 O14 Zn6 151.13(11) . .
Zn8 O14 Zn5 87.00(8) . .
Zn6 O14 Zn5 85.48(8) . .
Zn8 O14 Zn7 86.03(8) . .
Zn6 O14 Zn7 86.00(8) . .
Zn5 O14 Zn7 148.53(10) . .
S5 O15 Zn5 119.86(14) . .
C41 O17 Zn5 128.9(2) . .
C41 O17 Zn6 132.2(2) . .
Zn5 O17 Zn6 88.46(8) . .
S6 O18 Zn6 121.77(14) . .
C51 O20 Zn6 133.4(2) . .
C51 O20 Zn7 134.3(2) . .
Zn6 O20 Zn7 92.28(9) . .
S7 O21 Zn7 120.68(14) . .
C61 O23 Zn7 131.4(2) . .
C61 O23 Zn8 134.94(19) . .
Zn7 O23 Zn8 89.55(8) . .
S8 O24 Zn8 121.45(12) . .
C71 O26 Zn8 133.9(2) . .
C71 O26 Zn5 133.41(19) . .
Zn8 O26 Zn5 92.18(8) . .
C81 O27 Zn1 128.0(2) . .
C81 O28 Zn2 127.9(2) . .
C97 O29 Zn2 128.2(2) . .
C97 O30 Zn3 127.7(2) . .
C105 O31 Zn3 131.0(2) . .
C105 O32 Zn4 125.4(2) . .
C89 O33 Zn4 126.3(2) . .
C89 O34 Zn1 130.8(2) . .
C104 O35 Zn5 129.2(2) . .
C104 O36 Zn8 127.7(2) . .
C112 O37 Zn7 129.3(2) . .
C112 O38 Zn8 125.6(2) . .
C96 O39 Zn5 124.2(2) . 2_666
C96 O40 Zn6 130.9(2) . 2_666
C88 O41 Zn6 127.8(2) . 2_666
C88 O42 Zn7 128.2(2) . 2_666
C110 N1 C113 123.0(3) . .
C110 N1 H1A 118.5 . .
C113 N1 H1A 118.5 . .
C130 N2 C92 120.7(5) . .
C130 N2 H2A 119.6 . .
C92 N2 H2A 119.6 . .
C100 N3 C147 119.9(4) . .
C100 N3 H3A 120.1 . .
C147 N3 H3A 120.1 . .
C84 N4 C164 121.9(5) . .
C84 N4 C300 115.6(6) . .
O4 C1 C6 124.3(3) . .
O4 C1 C2 122.6(3) . .
C6 C1 C2 113.2(3) . .
C3 C2 C1 122.7(3) . .
C3 C2 S1 115.0(2) . .
C1 C2 S1 122.1(2) . .
C2 C3 C4 122.6(3) . .
C2 C3 H3 118.7 . .
C4 C3 H3 118.7 . .
C5 C4 C3 116.2(3) . .
C5 C4 C7 123.1(3) . .
C3 C4 C7 120.7(3) . .
C4 C5 C6 122.2(3) . .
C4 C5 H5 118.9 . .
C6 C5 H5 118.9 . .
C5 C6 C1 123.1(3) . .
C5 C6 S2 114.0(2) . .
C1 C6 S2 122.8(2) . .
C8 C7 C10 110.5(4) . .
C8 C7 C9 108.8(3) . .
C10 C7 C9 107.4(4) . .
C8 C7 C4 109.0(3) . .
C10 C7 C4 111.5(3) . .
C9 C7 C4 109.6(3) . .
C7 C8 H8A 109.5 . .
C7 C8 H8AB 109.5 . .
H8A C8 H8AB 109.5 . .
C7 C8 H8AC 109.5 . .
H8A C8 H8AC 109.5 . .
H8AB C8 H8AC 109.5 . .
C7 C9 H9A 109.5 . .
C7 C9 H9AB 109.5 . .
H9A C9 H9AB 109.5 . .
C7 C9 H9AC 109.5 . .
H9A C9 H9AC 109.5 . .
H9AB C9 H9AC 109.5 . .
C7 C10 H10A 109.5 . .
C7 C10 H10B 109.5 . .
H10A C10 H10B 109.5 . .
C7 C10 H10C 109.5 . .
H10A C10 H10C 109.5 . .
H10B C10 H10C 109.5 . .
O7 C11 C12 123.2(3) . .
O7 C11 C16 123.6(3) . .
C12 C11 C16 113.2(3) . .
C13 C12 C11 123.0(3) . .
C13 C12 S2 113.9(2) . .
C11 C12 S2 123.1(2) . .
C14 C13 C12 122.5(3) . .
C14 C13 H13 118.7 . .
C12 C13 H13 118.7 . .
C13 C14 C15 116.3(3) . .
C13 C14 C17 122.7(3) . .
C15 C14 C17 120.9(3) . .
C14 C15 C16 122.2(3) . .
C14 C15 H15 118.9 . .
C16 C15 H15 118.9 . .
C15 C16 C11 122.8(3) . .
C15 C16 S3 113.9(2) . .
C11 C16 S3 123.2(2) . .
C19 C17 C18 111.1(5) . .
C19 C17 C14 110.9(4) . .
C18 C17 C14 111.4(4) . .
C19 C17 C20 109.8(4) . .
C18 C17 C20 106.9(6) . .
C14 C17 C20 106.7(4) . .
C17 C18 H18A 109.5 . .
C17 C18 H18B 109.5 . .
H18A C18 H18B 109.5 . .
C17 C18 H18C 109.5 . .
H18A C18 H18C 109.5 . .
H18B C18 H18C 109.5 . .
C17 C19 H19A 109.5 . .
C17 C19 H19B 109.5 . .
H19A C19 H19B 109.5 . .
C17 C19 H19C 109.5 . .
H19A C19 H19C 109.5 . .
H19B C19 H19C 109.5 . .
C17 C20 H20A 109.5 . .
C17 C20 H20B 109.5 . .
H20A C20 H20B 109.5 . .
C17 C20 H20C 109.5 . .
H20A C20 H20C 109.5 . .
H20B C20 H20C 109.5 . .
O10 C21 C26 122.9(3) . .
O10 C21 C22 123.8(3) . .
C26 C21 C22 113.2(3) . .
C23 C22 C21 122.6(3) . .
C23 C22 S3 115.2(2) . .
C21 C22 S3 122.1(2) . .
C24 C23 C22 122.4(3) . .
C24 C23 H23 118.8 . .
C22 C23 H23 118.8 . .
C25 C24 C23 116.1(3) . .
C25 C24 C27 123.6(3) . .
C23 C24 C27 120.4(3) . .
C24 C25 C26 122.2(3) . .
C24 C25 H25 118.9 . .
C26 C25 H25 118.9 . .
C25 C26 C21 123.4(3) . .
C25 C26 S4 116.0(2) . .
C21 C26 S4 120.6(2) . .
C30 C27 C29 108.8(3) . .
C30 C27 C28 109.1(3) . .
C29 C27 C28 108.6(3) . .
C30 C27 C24 111.7(3) . .
C29 C27 C24 109.2(3) . .
C28 C27 C24 109.3(3) . .
C27 C28 H28A 109.5 . .
C27 C28 H28B 109.5 . .
H28A C28 H28B 109.5 . .
C27 C28 H28C 109.5 . .
H28A C28 H28C 109.5 . .
H28B C28 H28C 109.5 . .
C27 C29 H29A 109.5 . .
C27 C29 H29B 109.5 . .
H29A C29 H29B 109.5 . .
C27 C29 H29C 109.5 . .
H29A C29 H29C 109.5 . .
H29B C29 H29C 109.5 . .
C27 C30 H30A 109.5 . .
C27 C30 H30B 109.5 . .
H30A C30 H30B 109.5 . .
C27 C30 H30C 109.5 . .
H30A C30 H30C 109.5 . .
H30B C30 H30C 109.5 . .
O13 C31 C32 124.2(3) . .
O13 C31 C36 122.7(3) . .
C32 C31 C36 113.1(3) . .
C33 C32 C31 123.0(3) . .
C33 C32 S4 113.7(2) . .
C31 C32 S4 123.2(2) . .
C32 C33 C34 122.5(3) . .
C32 C33 H33 118.7 . .
C34 C33 H33 118.7 . .
C35 C34 C33 116.1(3) . .
C35 C34 C37 123.4(3) . .
C33 C34 C37 120.5(3) . .
C34 C35 C36 122.3(3) . .
C34 C35 H35 118.9 . .
C36 C35 H35 118.9 . .
C35 C36 C31 122.9(3) . .
C35 C36 S1 113.5(2) . .
C31 C36 S1 123.5(2) . .
C40 C37 C38 109.1(4) . .
C40 C37 C39 108.7(4) . .
C38 C37 C39 110.2(4) . .
C40 C37 C34 111.6(3) . .
C38 C37 C34 108.4(3) . .
C39 C37 C34 108.9(3) . .
C37 C38 H38A 109.5 . .
C37 C38 H38B 109.5 . .
H38A C38 H38B 109.5 . .
C37 C38 H38C 109.5 . .
H38A C38 H38C 109.5 . .
H38B C38 H38C 109.5 . .
C37 C39 H39A 109.5 . .
C37 C39 H39B 109.5 . .
H39A C39 H39B 109.5 . .
C37 C39 H39C 109.5 . .
H39A C39 H39C 109.5 . .
H39B C39 H39C 109.5 . .
C37 C40 H40A 109.5 . .
C37 C40 H40B 109.5 . .
H40A C40 H40B 109.5 . .
C37 C40 H40C 109.5 . .
H40A C40 H40C 109.5 . .
H40B C40 H40C 109.5 . .
O17 C41 C46 122.9(3) . .
O17 C41 C42 123.9(3) . .
C46 C41 C42 113.2(3) . .
C43 C42 C41 122.6(3) . .
C43 C42 S5 115.5(3) . .
C41 C42 S5 121.8(2) . .
C42 C43 C44 123.2(3) . .
C42 C43 H43 118.4 . .
C44 C43 H43 118.4 . .
C45 C44 C43 116.1(3) . .
C45 C44 C47 124.2(3) . .
C43 C44 C47 119.7(3) . .
C44 C45 C46 121.9(3) . .
C44 C45 H45 119.0 . .
C46 C45 H45 119.0 . .
C45 C46 C41 122.9(3) . .
C45 C46 S6 115.7(3) . .
C41 C46 S6 121.4(3) . .
C48 C47 C50 109.0(4) . .
C48 C47 C44 108.8(3) . .
C50 C47 C44 111.3(3) . .
C48 C47 C49 110.5(4) . .
C50 C47 C49 108.5(4) . .
C44 C47 C49 108.7(3) . .
C47 C48 H48A 109.5 . .
C47 C48 H48B 109.5 . .
H48A C48 H48B 109.5 . .
C47 C48 H48C 109.5 . .
H48A C48 H48C 109.5 . .
H48B C48 H48C 109.5 . .
C47 C49 H49A 109.5 . .
C47 C49 H49B 109.5 . .
H49A C49 H49B 109.5 . .
C47 C49 H49C 109.5 . .
H49A C49 H49C 109.5 . .
H49B C49 H49C 109.5 . .
C47 C50 H50A 109.5 . .
C47 C50 H50B 109.5 . .
H50A C50 H50B 109.5 . .
C47 C50 H50C 109.5 . .
H50A C50 H50C 109.5 . .
H50B C50 H50C 109.5 . .
O20 C51 C52 123.7(3) . .
O20 C51 C56 122.6(3) . .
C52 C51 C56 113.6(3) . .
C53 C52 C51 122.3(4) . .
C53 C52 S6 113.7(3) . .
C51 C52 S6 123.9(3) . .
C54 C53 C52 122.8(4) . .
C54 C53 H53 118.6 . .
C52 C53 H53 118.6 . .
C53 C54 C55 116.5(3) . .
C53 C54 C57 121.7(4) . .
C55 C54 C57 121.7(4) . .
C54 C55 C56 121.7(4) . .
C54 C55 H55 119.2 . .
C56 C55 H55 119.2 . .
C55 C56 C51 123.0(3) . .
C55 C56 S7 113.3(3) . .
C51 C56 S7 123.6(2) . .
C54 C57 C60 108.9(5) . .
C54 C57 C59 109.9(4) . .
C60 C57 C59 113.6(5) . .
C54 C57 C58 106.3(4) . .
C60 C57 C58 109.2(5) . .
C59 C57 C58 108.7(6) . .
C57 C58 H58A 109.5 . .
C57 C58 H58B 109.5 . .
H58A C58 H58B 109.5 . .
C57 C58 H58C 109.5 . .
H58A C58 H58C 109.5 . .
H58B C58 H58C 109.5 . .
C57 C59 H59A 109.5 . .
C57 C59 H59B 109.5 . .
H59A C59 H59B 109.5 . .
C57 C59 H59C 109.5 . .
H59A C59 H59C 109.5 . .
H59B C59 H59C 109.5 . .
C57 C60 H60A 109.5 . .
C57 C60 H60B 109.5 . .
H60A C60 H60B 109.5 . .
C57 C60 H60C 109.5 . .
H60A C60 H60C 109.5 . .
H60B C60 H60C 109.5 . .
O23 C61 C62 124.1(3) . .
O23 C61 C66 122.7(3) . .
C62 C61 C66 113.2(3) . .
C63 C62 C61 123.2(3) . .
C63 C62 S7 114.9(3) . .
C61 C62 S7 122.0(2) . .
C64 C63 C62 122.6(3) . .
C64 C63 H63 118.7 . .
C62 C63 H63 118.7 . .
C63 C64 C65 116.0(3) . .
C63 C64 C67 122.4(3) . .
C65 C64 C67 121.6(3) . .
C64 C65 C66 122.3(3) . .
C64 C65 H65 118.8 . .
C66 C65 H65 118.8 . .
C65 C66 C61 122.7(3) . .
C65 C66 S8 115.4(2) . .
C61 C66 S8 121.6(2) . .
C68 C67 C69 127.7(6) . .
C68 C67 C70' 121.6(6) . .
C68 C67 C64 113.5(4) . .
C69 C67 C64 110.1(5) . .
C70' C67 C64 115.7(5) . .
C68 C67 C69' 91.4(7) . .
C70' C67 C69' 103.7(8) . .
C64 C67 C69' 105.7(5) . .
C68 C67 C70 86.9(7) . .
C69 C67 C70 109.2(8) . .
C64 C67 C70 104.1(5) . .
C67 C68 H68A 109.5 . .
C67 C68 H68B 109.5 . .
H68A C68 H68B 109.5 . .
C67 C68 H68C 109.5 . .
H68A C68 H68C 109.5 . .
H68B C68 H68C 109.5 . .
C67 C69 H69A 109.5 . .
C67 C69 H69B 109.5 . .
H69A C69 H69B 109.5 . .
C67 C69 H69C 109.5 . .
H69A C69 H69C 109.5 . .
H69B C69 H69C 109.5 . .
C67 C70 H70A 109.5 . .
C67 C70 H70B 109.5 . .
H70A C70 H70B 109.5 . .
C67 C70 H70C 109.5 . .
H70A C70 H70C 109.5 . .
H70B C70 H70C 109.5 . .
C67 C69' H69D 109.5 . .
C67 C69' H69E 109.5 . .
H69D C69' H69E 109.5 . .
C67 C69' H69F 109.5 . .
H69D C69' H69F 109.5 . .
H69E C69' H69F 109.5 . .
C67 C70' H70D 109.5 . .
C67 C70' H70E 109.5 . .
H70D C70' H70E 109.5 . .
C67 C70' H70F 109.5 . .
H70D C70' H70F 109.5 . .
H70E C70' H70F 109.5 . .
O26 C71 C72 123.2(3) . .
O26 C71 C76 123.7(3) . .
C72 C71 C76 113.1(3) . .
C73 C72 C71 122.8(3) . .
C73 C72 S5 114.3(2) . .
C71 C72 S5 122.8(2) . .
C74 C73 C72 122.5(3) . .
C74 C73 H73 118.8 . .
C72 C73 H73 118.8 . .
C73 C74 C75 115.9(3) . .
C73 C74 C77 123.0(3) . .
C75 C74 C77 121.1(3) . .
C74 C75 C76 122.8(3) . .
C74 C75 H75 118.6 . .
C76 C75 H75 118.6 . .
C75 C76 C71 122.8(3) . .
C75 C76 S8 113.9(2) . .
C71 C76 S8 123.2(2) . .
C80 C77 C79 110.2(4) . .
C80 C77 C74 111.6(3) . .
C79 C77 C74 110.7(3) . .
C80 C77 C78 108.4(3) . .
C79 C77 C78 107.1(4) . .
C74 C77 C78 108.8(3) . .
C77 C78 H78A 109.5 . .
C77 C78 H78B 109.5 . .
H78A C78 H78B 109.5 . .
C77 C78 H78C 109.5 . .
H78A C78 H78C 109.5 . .
H78B C78 H78C 109.5 . .
C77 C79 H79A 109.5 . .
C77 C79 H79B 109.5 . .
H79A C79 H79B 109.5 . .
C77 C79 H79C 109.5 . .
H79A C79 H79C 109.5 . .
H79B C79 H79C 109.5 . .
C77 C80 H80A 109.5 . .
C77 C80 H80B 109.5 . .
H80A C80 H80B 109.5 . .
C77 C80 H80C 109.5 . .
H80A C80 H80C 109.5 . .
H80B C80 H80C 109.5 . .
O27 C81 O28 125.7(3) . .
O27 C81 C82 118.5(3) . .
O28 C81 C82 115.9(3) . .
C83 C82 C87 120.3(3) . .
C83 C82 C81 119.1(3) . .
C87 C82 C81 120.5(3) . .
C82 C83 C84 120.6(4) . .
C82 C83 H83 119.7 . .
C84 C83 H83 119.7 . .
N4 C84 C83 118.2(4) . .
N4 C84 C85 122.7(4) . .
C83 C84 C85 119.2(4) . .
C84 C85 C86 120.0(4) . .
C84 C85 H85 120.0 . .
C86 C85 H85 120.0 . .
C87 C86 C85 120.3(3) . .
C87 C86 C88 120.0(3) . .
C85 C86 C88 119.6(3) . .
C86 C87 C82 119.6(3) . .
C86 C87 H87 120.2 . .
C82 C87 H87 120.2 . .
O41 C88 O42 125.6(3) . .
O41 C88 C86 117.4(3) . .
O42 C88 C86 117.0(3) . .
O34 C89 O33 125.3(3) . .
O34 C89 C90 117.0(3) . .
O33 C89 C90 117.7(3) . .
C91 C90 C95 120.8(3) . .
C91 C90 C89 119.7(3) . .
C95 C90 C89 119.5(3) . .
C90 C91 C92 120.8(4) . .
C90 C91 H91 119.6 . .
C92 C91 H91 119.6 . .
N2 C92 C93 122.6(4) . .
N2 C92 C91 119.6(4) . .
C93 C92 C91 117.8(4) . .
C94 C93 C92 121.3(4) . .
C94 C93 H93 119.3 . .
C92 C93 H93 119.3 . .
C93 C94 C95 120.0(3) . .
C93 C94 C96 120.3(3) . .
C95 C94 C96 119.7(3) . .
C90 C95 C94 119.1(3) . .
C90 C95 H95 120.4 . .
C94 C95 H95 120.4 . .
O39 C96 O40 124.8(3) . .
O39 C96 C94 118.2(3) . .
O40 C96 C94 117.0(3) . .
O30 C97 O29 125.9(3) . .
O30 C97 C98 116.7(3) . .
O29 C97 C98 117.3(3) . .
C99 C98 C103 120.3(3) . .
C99 C98 C97 121.9(3) . .
C103 C98 C97 117.7(3) . .
C98 C99 C100 120.7(3) . .
C98 C99 H99 119.6 . .
C100 C99 H99 119.6 . .
N3 C100 C101 122.0(3) . .
N3 C100 C99 119.9(3) . .
C101 C100 C99 118.1(3) . .
C102 C101 C100 120.9(3) . .
C102 C101 H101 119.6 . .
C100 C101 H101 119.6 . .
C101 C102 C103 120.0(3) . .
C101 C102 C104 122.1(3) . .
C103 C102 C104 117.9(3) . .
C98 C103 C102 119.9(3) . .
C98 C103 H103 120.1 . .
C102 C103 H103 120.1 . .
O35 C104 O36 124.3(3) . .
O35 C104 C102 117.7(3) . .
O36 C104 C102 118.0(3) . .
O31 C105 O32 124.7(3) . .
O31 C105 C106 116.3(3) . .
O32 C105 C106 118.9(3) . .
C111 C106 C107 120.0(3) . .
C111 C106 C105 122.8(3) . .
C107 C106 C105 117.2(3) . .
C108 C107 C106 120.5(3) . .
C108 C107 H107 119.8 . .
C106 C107 H107 119.8 . .
C109 C108 C107 119.3(3) . .
C109 C108 C112 120.9(3) . .
C107 C108 C112 119.9(3) . .
C108 C109 C110 121.5(3) . .
C108 C109 H109 119.2 . .
C110 C109 H109 119.2 . .
N1 C110 C111 124.6(4) . .
N1 C110 C109 117.6(3) . .
C111 C110 C109 117.7(3) . .
C106 C111 C110 121.0(3) . .
C106 C111 H111 119.5 . .
C110 C111 H111 119.5 . .
O37 C112 O38 125.6(3) . .
O37 C112 C108 117.0(3) . .
O38 C112 C108 117.4(3) . .
N1 C113 C114 115.2(5) . .
N1 C113 H11A 108.5 . .
C114 C113 H11A 108.5 . .
N1 C113 H11B 108.5 . .
C114 C113 H11B 108.5 . .
H11A C113 H11B 107.5 . .
C115 C114 C119 121.9(5) . .
C115 C114 C113 119.0(4) . .
C119 C114 C113 119.1(4) . .
C116 C115 C114 120.2(4) . .
C116 C115 H115 119.9 . .
C114 C115 H115 119.9 . .
C117 C116 C115 121.3(5) . .
C117 C116 H116 119.4 . .
C115 C116 H116 119.4 . .
C116 C117 C118 120.3(5) . .
C116 C117 C128 122.4(5) . .
C118 C117 C128 117.3(4) . .
C120 C118 C117 122.4(5) . .
C120 C118 C119 118.0(4) . .
C117 C118 C119 119.6(4) . .
C114 C119 C126 122.9(4) . .
C114 C119 C118 116.7(4) . .
C126 C119 C118 120.4(4) . .
C125 C120 C118 120.9(4) . .
C125 C120 C121 120.6(4) . .
C118 C120 C121 118.5(4) . .
C122 C121 C129 125.3(5) . .
C122 C121 C120 118.0(5) . .
C129 C121 C120 116.8(5) . .
C121 C122 C123 122.4(6) . .
C121 C122 H122 118.8 . .
C123 C122 H122 118.8 . .
C124 C123 C122 120.6(5) . .
C124 C123 H123 119.7 . .
C122 C123 H123 119.7 . .
C123 C124 C125 120.0(5) . .
C123 C124 H124 120.0 . .
C125 C124 H124 120.0 . .
C120 C125 C127 119.9(4) . .
C120 C125 C124 118.5(4) . .
C127 C125 C124 121.7(4) . .
C127 C126 C119 119.4(5) . .
C127 C126 H126 120.3 . .
C119 C126 H126 120.3 . .
C126 C127 C125 121.5(4) . .
C126 C127 H127 119.3 . .
C125 C127 H127 119.3 . .
C129 C128 C117 120.3(5) . .
C129 C128 H128 119.9 . .
C117 C128 H128 119.9 . .
C128 C129 C121 124.7(6) . .
C128 C129 H129 117.6 . .
C121 C129 H129 117.6 . .
N2 C130 C131 113.2(8) . .
N2 C130 H13A 108.9 . .
C131 C130 H13A 108.9 . .
N2 C130 H13B 108.9 . .
C131 C130 H13B 108.9 . .
H13A C130 H13B 107.8 . .
C136 C131 C132 118.7(9) . .
C136 C131 C130 120.9(10) . .
C132 C131 C130 120.1(11) . .
C131 C132 C133 125.6(11) . .
C131 C132 H132 117.2 . .
C133 C132 H132 117.2 . .
C134 C133 C132 114.2(12) . .
C134 C133 H133 122.9 . .
C132 C133 H133 122.9 . .
C133 C134 C145 115.5(11) . .
C133 C134 C135 122.0(8) . .
C145 C134 C135 121.3(10) . .
C137 C135 C134 120.4(8) . .
C137 C135 C136 118.2(10) . .
C134 C135 C136 121.2(9) . .
C131 C136 C143 120.1(10) . .
C131 C136 C135 116.8(10) . .
C143 C136 C135 123.1(11) . .
C135 C137 C138 118.4(11) . .
C135 C137 C142 117.6(11) . .
C138 C137 C142 123.2(11) . .
C139 C138 C146 119.6(13) . .
C139 C138 C137 122.8(14) . .
C146 C138 C137 117.5(11) . .
C140 C139 C138 110.7(15) . .
C140 C139 H139 124.7 . .
C138 C139 H139 124.7 . .
C139 C140 C141 127.4(17) . .
C139 C140 H140 116.3 . .
C141 C140 H140 116.3 . .
C140 C141 C142 118.2(15) . .
C140 C141 H141 120.9 . .
C142 C141 H141 120.9 . .
C144 C142 C141 127.9(16) . .
C144 C142 C137 119.6(14) . .
C141 C142 C137 111.5(13) . .
C144 C143 C136 115.0(14) . .
C144 C143 H143 122.5 . .
C136 C143 H143 122.5 . .
C143 C144 C142 124.6(16) . .
C143 C144 H144 117.7 . .
C142 C144 H144 117.7 . .
C146 C145 C134 117.2(13) . .
C146 C145 H145 121.4 . .
C134 C145 H145 121.4 . .
C145 C146 C138 125.0(12) . .
C145 C146 H146 117.5 . .
C138 C146 H146 117.5 . .
N3 C147 C148 110.1(5) . .
N3 C147 H14A 109.6 . .
C148 C147 H14A 109.6 . .
N3 C147 H14B 109.6 . .
C148 C147 H14B 109.6 . .
H14A C147 H14B 108.2 . .
C149 C148 C153 118.7(6) . .
C149 C148 C147 118.4(6) . .
C153 C148 C147 122.8(5) . .
C148 C149 C150 122.4(8) . .
C148 C149 H149 118.8 . .
C150 C149 H149 118.8 . .
C151 C150 C149 119.7(8) . .
C151 C150 H150 120.2 . .
C149 C150 H150 120.2 . .
C150 C151 C162 120.6(9) . .
C150 C151 C152 119.6(7) . .
C162 C151 C152 119.7(8) . .
C154 C152 C153 121.4(7) . .
C154 C152 C151 119.8(7) . .
C153 C152 C151 118.8(6) . .
C160 C153 C152 120.4(6) . .
C160 C153 C148 119.7(6) . .
C152 C153 C148 119.8(5) . .
C152 C154 C159 116.9(7) . .
C152 C154 C155 119.5(8) . .
C159 C154 C155 123.6(8) . .
C156 C155 C163 122.8(11) . .
C156 C155 C154 120.4(11) . .
C163 C155 C154 116.8(9) . .
C155 C156 C157 113.3(13) . .
C155 C156 H156 123.4 . .
C157 C156 H156 123.4 . .
C156 C157 C158 123.7(12) . .
C156 C157 H157 118.2 . .
C158 C157 H157 118.2 . .
C157 C158 C159 119.5(11) . .
C157 C158 H158 120.3 . .
C159 C158 H158 120.3 . .
C158 C159 C161 127.5(9) . .
C158 C159 C154 112.2(9) . .
C161 C159 C154 120.0(7) . .
C161 C160 C153 118.9(7) . .
C161 C160 H160 120.5 . .
C153 C160 H160 120.5 . .
C160 C161 C159 122.1(7) . .
C160 C161 H161 119.0 . .
C159 C161 H161 119.0 . .
C163 C162 C151 119.8(11) . .
C163 C162 H162 120.1 . .
C151 C162 H162 120.1 . .
C162 C163 C155 124.2(11) . .
C162 C163 H163 117.9 . .
C155 C163 H163 117.9 . .
C165 C164 N4 111.7(8) . .
C165 C164 H16A 109.3 . .
N4 C164 H16A 109.3 . .
C165 C164 H16B 109.3 . .
N4 C164 H16B 109.3 . .
H16A C164 H16B 107.9 . .
C166 C165 C170 116.2(9) . .
C166 C165 C164 120.6(11) . .
C170 C165 C164 123.1(11) . .
C165 C166 C167 126.6(11) . .
C165 C166 H166 116.7 . .
C167 C166 H166 116.7 . .
C168 C167 C166 116.9(13) . .
C168 C167 H167 121.6 . .
C166 C167 H167 121.6 . .
C167 C168 C169 121.3(12) . .
C167 C168 C179 119.3(13) . .
C169 C168 C179 119.1(12) . .
C171 C169 C168 120.8(9) . .
C171 C169 C170 119.1(9) . .
C168 C169 C170 120.1(10) . .
C177 C170 C165 121.8(12) . .
C177 C170 C169 119.7(11) . .
C165 C170 C169 118.5(11) . .
C169 C171 C176 118.1(10) . .
C169 C171 C172 118.9(11) . .
C176 C171 C172 122.9(12) . .
C173 C172 C180 121.0(15) . .
C173 C172 C171 120.9(14) . .
C180 C172 C171 117.0(13) . .
C172 C173 C174 115.2(14) . .
C172 C173 H173 122.4 . .
C174 C173 H173 122.4 . .
C173 C174 C175 127.8(16) . .
C173 C174 H174 116.1 . .
C175 C174 H174 116.1 . .
C174 C175 C176 117.9(16) . .
C174 C175 H175 121.0 . .
C176 C175 H175 121.0 . .
C178 C176 C175 122.4(14) . .
C178 C176 C171 122.3(13) . .
C175 C176 C171 115.2(13) . .
C178 C177 C170 122.5(12) . .
C178 C177 H177 118.8 . .
C170 C177 H177 118.8 . .
C177 C178 C176 118.2(15) . .
C177 C178 H178 120.9 . .
C176 C178 H178 120.9 . .
C180 C179 C168 119.4(15) . .
C180 C179 H179 120.3 . .
C168 C179 H179 120.3 . .
C179 C180 C172 122.2(15) . .
C179 C180 H180 118.9 . .
C172 C180 H180 118.9 . .
C301 C300 N4 109.9(8) . .
C301 C300 H30D 109.7 . .
N4 C300 H30D 109.7 . .
C301 C300 H30E 109.7 . .
N4 C300 H30E 109.7 . .
H30D C300 H30E 108.2 . .
C302 C301 C306 119.4(9) . .
C302 C301 C300 120.7(11) . .
C306 C301 C300 119.9(11) . .
C301 C302 C303 123.8(10) . .
C301 C302 H302 118.1 . .
C303 C302 H302 118.1 . .
C304 C303 C302 117.4(11) . .
C304 C303 H303 121.3 . .
C302 C303 H303 121.3 . .
C303 C304 C315 118.3(12) . .
C303 C304 C305 122.3(10) . .
C315 C304 C305 119.4(11) . .
C307 C305 C306 120.3(9) . .
C307 C305 C304 120.4(8) . .
C306 C305 C304 119.3(9) . .
C301 C306 C305 117.8(10) . .
C301 C306 C313 123.1(10) . .
C305 C306 C313 119.0(11) . .
C305 C307 C312 118.6(10) . .
C305 C307 C308 119.6(10) . .
C312 C307 C308 120.7(11) . .
C309 C308 C316 123.4(12) . .
C309 C308 C307 120.6(14) . .
C316 C308 C307 114.7(12) . .
C308 C309 C310 118.5(14) . .
C308 C309 H309 120.8 . .
C310 C309 H309 120.8 . .
C309 C310 C311 123.3(14) . .
C309 C310 H310 118.4 . .
C311 C310 H310 118.4 . .
C310 C311 C312 120.6(12) . .
C310 C311 H311 119.7 . .
C312 C311 H311 119.7 . .
C314 C312 C307 117.5(12) . .
C314 C312 C311 126.6(13) . .
C307 C312 C311 115.2(12) . .
C314 C313 C306 118.7(12) . .
C314 C313 H313 120.6 . .
C306 C313 H313 120.6 . .
C313 C314 C312 124.4(13) . .
C313 C314 H314 117.8 . .
C312 C314 H314 117.8 . .
C316 C315 C304 118.7(13) . .
C316 C315 H315 120.7 . .
C304 C315 H315 120.7 . .
C315 C316 C308 125.7(12) . .
C315 C316 H316 117.2 . .
C308 C316 H316 117.2 . .

loop_
_geom_bond_atom_site_label_1
_geom_bond_atom_site_label_2
_geom_bond_distance
_geom_bond_site_symmetry_2
Zn1 O27 2.019(2) .
Zn1 O34 2.022(2) .
Zn1 O13 2.111(2) .
Zn1 O2 2.114(2) .
Zn1 O4 2.139(2) .
Zn1 O1 2.152(2) .
Zn1 Zn4 3.0297(5) .
Zn1 Zn2 3.0392(5) .
Zn2 O28 1.990(2) .
Zn2 O29 2.009(2) .
Zn2 O7 2.081(2) .
Zn2 O5 2.089(2) .
Zn2 O4 2.104(2) .
Zn2 O1 2.357(2) .
Zn2 Zn3 3.0094(5) .
Zn3 O31 2.021(2) .
Zn3 O30 2.024(2) .
Zn3 O7 2.075(2) .
Zn3 O10 2.093(2) .
Zn3 O1 2.127(2) .
Zn3 O8 2.130(2) .
Zn3 Zn4 2.9889(5) .
Zn4 O33 2.020(2) .
Zn4 O32 2.030(2) .
Zn4 O11 2.092(2) .
Zn4 O13 2.094(2) .
Zn4 O1 2.208(2) .
Zn4 O10 2.221(2) .
Zn5 O35 1.988(2) .
Zn5 O39 2.048(2) 2_666
Zn5 O17 2.095(2) .
Zn5 O15 2.104(2) .
Zn5 O26 2.123(2) .
Zn5 O14 2.255(2) .
Zn5 Zn6 2.9923(6) .
Zn5 Zn8 3.0207(5) .
Zn6 O40 2.007(3) 2_666
Zn6 O41 2.018(2) 2_666
Zn6 O20 2.082(2) .
Zn6 O18 2.107(2) .
Zn6 O14 2.153(2) .
Zn6 O17 2.193(2) .
Zn6 Zn7 3.0116(5) .
Zn7 O42 1.995(2) 2_666
Zn7 O37 2.013(2) .
Zn7 O20 2.094(2) .
Zn7 O21 2.095(2) .
Zn7 O23 2.109(2) .
Zn7 O14 2.262(2) .
Zn7 Zn8 2.9985(5) .
Zn8 O38 2.033(2) .
Zn8 O36 2.036(2) .
Zn8 O26 2.069(2) .
Zn8 O24 2.130(2) .
Zn8 O14 2.131(2) .
Zn8 O23 2.148(2) .
S1 O3 1.434(2) .
S1 O2 1.457(2) .
S1 C2 1.760(3) .
S1 C36 1.765(3) .
S2 O6 1.432(2) .
S2 O5 1.459(2) .
S2 C6 1.765(3) .
S2 C12 1.768(3) .
S3 O9 1.434(2) .
S3 O8 1.458(2) .
S3 C22 1.761(3) .
S3 C16 1.767(3) .
S4 O12 1.432(2) .
S4 O11 1.462(2) .
S4 C26 1.763(3) .
S4 C32 1.774(3) .
S5 O16 1.436(3) .
S5 O15 1.460(2) .
S5 C42 1.766(3) .
S5 C72 1.768(3) .
S6 O19 1.435(3) .
S6 O18 1.453(3) .
S6 C52 1.763(4) .
S6 C46 1.769(4) .
S7 O22 1.431(3) .
S7 O21 1.458(2) .
S7 C62 1.766(3) .
S7 C56 1.767(4) .
S8 O25 1.434(2) .
S8 O24 1.456(2) .
S8 C66 1.755(3) .
S8 C76 1.765(3) .
O4 C1 1.301(4) .
O7 C11 1.301(4) .
O10 C21 1.297(4) .
O13 C31 1.305(3) .
O17 C41 1.306(4) .
O20 C51 1.296(4) .
O23 C61 1.305(4) .
O26 C71 1.305(4) .
O27 C81 1.245(4) .
O28 C81 1.253(4) .
O29 C97 1.257(4) .
O30 C97 1.252(4) .
O31 C105 1.250(4) .
O32 C105 1.266(4) .
O33 C89 1.266(4) .
O34 C89 1.255(4) .
O35 C104 1.261(4) .
O36 C104 1.271(4) .
O37 C112 1.248(4) .
O38 C112 1.255(4) .
O39 C96 1.253(4) .
O40 C96 1.257(4) .
O41 C88 1.252(4) .
O42 C88 1.254(4) .
N1 C110 1.372(5) .
N1 C113 1.442(5) .
N1 H1A 0.8800 .
N2 C130 1.361(10) .
N2 C92 1.390(6) .
N2 H2A 0.8800 .
N3 C100 1.392(5) .
N3 C147 1.469(6) .
N3 H3A 0.8800 .
N4 C84 1.383(6) .
N4 C164 1.522(10) .
N4 C300 1.612(13) .
C1 C6 1.419(4) .
C1 C2 1.432(4) .
C2 C3 1.387(4) .
C3 C4 1.394(5) .
C3 H3 0.9500 .
C4 C5 1.382(5) .
C4 C7 1.536(4) .
C5 C6 1.401(4) .
C5 H5 0.9500 .
C7 C8 1.519(5) .
C7 C10 1.519(6) .
C7 C9 1.532(6) .
C8 H8A 0.9800 .
C8 H8AB 0.9800 .
C8 H8AC 0.9800 .
C9 H9A 0.9800 .
C9 H9AB 0.9800 .
C9 H9AC 0.9800 .
C10 H10A 0.9800 .
C10 H10B 0.9800 .
C10 H10C 0.9800 .
C11 C12 1.420(4) .
C11 C16 1.430(4) .
C12 C13 1.393(4) .
C13 C14 1.383(5) .
C13 H13 0.9500 .
C14 C15 1.388(5) .
C14 C17 1.531(5) .
C15 C16 1.394(4) .
C15 H15 0.9500 .
C17 C19 1.470(6) .
C17 C18 1.516(7) .
C17 C20 1.556(8) .
C18 H18A 0.9800 .
C18 H18B 0.9800 .
C18 H18C 0.9800 .
C19 H19A 0.9800 .
C19 H19B 0.9800 .
C19 H19C 0.9800 .
C20 H20A 0.9800 .
C20 H20B 0.9800 .
C20 H20C 0.9800 .
C21 C26 1.415(4) .
C21 C22 1.428(4) .
C22 C23 1.397(4) .
C23 C24 1.395(5) .
C23 H23 0.9500 .
C24 C25 1.384(5) .
C24 C27 1.538(4) .
C25 C26 1.400(4) .
C25 H25 0.9500 .
C27 C30 1.522(5) .
C27 C29 1.527(5) .
C27 C28 1.535(5) .
C28 H28A 0.9800 .
C28 H28B 0.9800 .
C28 H28C 0.9800 .
C29 H29A 0.9800 .
C29 H29B 0.9800 .
C29 H29C 0.9800 .
C30 H30A 0.9800 .
C30 H30B 0.9800 .
C30 H30C 0.9800 .
C31 C32 1.418(4) .
C31 C36 1.423(4) .
C32 C33 1.387(4) .
C33 C34 1.389(5) .
C33 H33 0.9500 .
C34 C35 1.378(5) .
C34 C37 1.532(4) .
C35 C36 1.397(4) .
C35 H35 0.9500 .
C37 C40 1.521(6) .
C37 C38 1.530(6) .
C37 C39 1.531(6) .
C38 H38A 0.9800 .
C38 H38B 0.9800 .
C38 H38C 0.9800 .
C39 H39A 0.9800 .
C39 H39B 0.9800 .
C39 H39C 0.9800 .
C40 H40A 0.9800 .
C40 H40B 0.9800 .
C40 H40C 0.9800 .
C41 C46 1.415(5) .
C41 C42 1.422(5) .
C42 C43 1.379(4) .
C43 C44 1.383(5) .
C43 H43 0.9500 .
C44 C45 1.376(5) .
C44 C47 1.533(5) .
C45 C46 1.407(5) .
C45 H45 0.9500 .
C47 C48 1.521(6) .
C47 C50 1.523(6) .
C47 C49 1.534(6) .
C48 H48A 0.9800 .
C48 H48B 0.9800 .
C48 H48C 0.9800 .
C49 H49A 0.9800 .
C49 H49B 0.9800 .
C49 H49C 0.9800 .
C50 H50A 0.9800 .
C50 H50B 0.9800 .
C50 H50C 0.9800 .
C51 C52 1.420(5) .
C51 C56 1.421(5) .
C52 C53 1.402(5) .
C53 C54 1.377(6) .
C53 H53 0.9500 .
C54 C55 1.393(6) .
C54 C57 1.544(6) .
C55 C56 1.401(5) .
C55 H55 0.9500 .
C57 C60 1.575(8) .
C57 C59 1.592(9) .
C57 C58 1.594(8) .
C58 H58A 0.9800 .
C58 H58B 0.9800 .
C58 H58C 0.9800 .
C59 H59A 0.9800 .
C59 H59B 0.9800 .
C59 H59C 0.9800 .
C60 H60A 0.9800 .
C60 H60B 0.9800 .
C60 H60C 0.9800 .
C61 C62 1.418(5) .
C61 C66 1.427(4) .
C62 C63 1.386(5) .
C63 C64 1.385(5) .
C63 H63 0.9500 .
C64 C65 1.387(5) .
C64 C67 1.529(5) .
C65 C66 1.396(5) .
C65 H65 0.9500 .
C67 C68 1.430(7) .
C67 C69 1.447(12) .
C67 C70' 1.485(10) .
C67 C69' 1.672(11) .
C67 C70 1.675(13) .
C68 H68A 0.9800 .
C68 H68B 0.9800 .
C68 H68C 0.9800 .
C69 H69A 0.9800 .
C69 H69B 0.9800 .
C69 H69C 0.9800 .
C70 H70A 0.9800 .
C70 H70B 0.9800 .
C70 H70C 0.9800 .
C69' H69D 0.9800 .
C69' H69E 0.9800 .
C69' H69F 0.9800 .
C70' H70D 0.9800 .
C70' H70E 0.9800 .
C70' H70F 0.9800 .
C71 C72 1.418(4) .
C71 C76 1.428(4) .
C72 C73 1.402(4) .
C73 C74 1.382(5) .
C73 H73 0.9500 .
C74 C75 1.384(5) .
C74 C77 1.541(4) .
C75 C76 1.387(4) .
C75 H75 0.9500 .
C77 C80 1.506(5) .
C77 C79 1.513(5) .
C77 C78 1.548(6) .
C78 H78A 0.9800 .
C78 H78B 0.9800 .
C78 H78C 0.9800 .
C79 H79A 0.9800 .
C79 H79B 0.9800 .
C79 H79C 0.9800 .
C80 H80A 0.9800 .
C80 H80B 0.9800 .
C80 H80C 0.9800 .
C81 C82 1.502(4) .
C82 C83 1.380(5) .
C82 C87 1.385(5) .
C83 C84 1.387(6) .
C83 H83 0.9500 .
C84 C85 1.392(6) .
C85 C86 1.393(5) .
C85 H85 0.9500 .
C86 C87 1.383(5) .
C86 C88 1.501(5) .
C87 H87 0.9500 .
C89 C90 1.500(5) .
C90 C91 1.378(5) .
C90 C95 1.393(5) .
C91 C92 1.405(6) .
C91 H91 0.9500 .
C92 C93 1.401(6) .
C93 C94 1.385(6) .
C93 H93 0.9500 .
C94 C95 1.394(5) .
C94 C96 1.497(5) .
C95 H95 0.9500 .
C97 C98 1.499(4) .
C98 C99 1.383(5) .
C98 C103 1.384(5) .
C99 C100 1.412(5) .
C99 H99 0.9500 .
C100 C101 1.399(5) .
C101 C102 1.388(5) .
C101 H101 0.9500 .
C102 C103 1.394(5) .
C102 C104 1.490(5) .
C103 H103 0.9500 .
C105 C106 1.497(4) .
C106 C111 1.388(5) .
C106 C107 1.390(4) .
C107 C108 1.388(5) .
C107 H107 0.9500 .
C108 C109 1.378(5) .
C108 C112 1.503(4) .
C109 C110 1.419(5) .
C109 H109 0.9500 .
C110 C111 1.391(5) .
C111 H111 0.9500 .
C113 C114 1.517(7) .
C113 H11A 0.9900 .
C113 H11B 0.9900 .
C114 C115 1.385(6) .
C114 C119 1.402(5) .
C115 C116 1.377(7) .
C115 H115 0.9500 .
C116 C117 1.362(6) .
C116 H116 0.9500 .
C117 C118 1.414(6) .
C117 C128 1.433(7) .
C118 C120 1.411(6) .
C118 C119 1.453(6) .
C119 C126 1.432(6) .
C120 C125 1.404(6) .
C120 C121 1.432(7) .
C121 C122 1.367(7) .
C121 C129 1.425(7) .
C122 C123 1.391(8) .
C122 H122 0.9500 .
C123 C124 1.362(7) .
C123 H123 0.9500 .
C124 C125 1.433(6) .
C124 H124 0.9500 .
C125 C127 1.425(6) .
C126 C127 1.367(5) .
C126 H126 0.9500 .
C127 H127 0.9500 .
C128 C129 1.319(7) .
C128 H128 0.9500 .
C129 H129 0.9500 .
C130 C131 1.480(10) .
C130 H13A 0.9900 .
C130 H13B 0.9900 .
C131 C136 1.404(11) .
C131 C132 1.412(12) .
C132 C133 1.449(11) .
C132 H132 0.9500 .
C133 C134 1.375(12) .
C133 H133 0.9500 .
C134 C145 1.423(10) .
C134 C135 1.434(11) .
C135 C137 1.404(11) .
C135 C136 1.474(9) .
C136 C143 1.429(13) .
C137 C138 1.445(12) .
C137 C142 1.449(13) .
C138 C139 1.363(13) .
C138 C146 1.443(13) .
C139 C140 1.359(15) .
C139 H139 0.9500 .
C140 C141 1.415(14) .
C140 H140 0.9500 .
C141 C142 1.444(14) .
C141 H141 0.9500 .
C142 C144 1.404(14) .
C143 C144 1.377(14) .
C143 H143 0.9500 .
C144 H144 0.9500 .
C145 C146 1.339(13) .
C145 H145 0.9500 .
C146 H146 0.9500 .
C147 C148 1.502(8) .
C147 H14A 0.9900 .
C147 H14B 0.9900 .
C148 C149 1.366(8) .
C148 C153 1.426(7) .
C149 C150 1.409(10) .
C149 H149 0.9500 .
C150 C151 1.385(11) .
C150 H150 0.9500 .
C151 C162 1.444(11) .
C151 C152 1.445(9) .
C152 C154 1.416(9) .
C152 C153 1.421(8) .
C153 C160 1.416(7) .
C154 C159 1.441(11) .
C154 C155 1.466(11) .
C155 C156 1.339(12) .
C155 C163 1.453(13) .
C156 C157 1.400(13) .
C156 H156 0.9500 .
C157 C158 1.407(12) .
C157 H157 0.9500 .
C158 C159 1.429(11) .
C158 H158 0.9500 .
C159 C161 1.431(11) .
C160 C161 1.368(9) .
C160 H160 0.9500 .
C161 H161 0.9500 .
C162 C163 1.325(12) .
C162 H162 0.9500 .
C163 H163 0.9500 .
C164 C165 1.475(10) .
C164 H16A 0.9900 .
C164 H16B 0.9900 .
C165 C166 1.377(13) .
C165 C170 1.428(13) .
C166 C167 1.390(12) .
C166 H166 0.9500 .
C167 C168 1.350(14) .
C167 H167 0.9500 .
C168 C169 1.418(13) .
C168 C179 1.442(14) .
C169 C171 1.414(11) .
C169 C170 1.436(12) .
C170 C177 1.404(13) .
C171 C176 1.426(14) .
C171 C172 1.444(13) .
C172 C173 1.350(14) .
C172 C180 1.440(16) .
C173 C174 1.387(15) .
C173 H173 0.9500 .
C174 C175 1.393(15) .
C174 H174 0.9500 .
C175 C176 1.422(15) .
C175 H175 0.9500 .
C176 C178 1.413(14) .
C177 C178 1.359(14) .
C177 H177 0.9500 .
C178 H178 0.9500 .
C179 C180 1.346(15) .
C179 H179 0.9500 .
C180 H180 0.9500 .
C300 C301 1.484(11) .
C300 H30D 0.9900 .
C300 H30E 0.9900 .
C301 C302 1.384(12) .
C301 C306 1.422(13) .
C302 C303 1.394(13) .
C302 H302 0.9500 .
C303 C304 1.360(13) .
C303 H303 0.9500 .
C304 C315 1.432(14) .
C304 C305 1.433(13) .
C305 C307 1.419(11) .
C305 C306 1.423(10) .
C306 C313 1.429(13) .
C307 C312 1.433(14) .
C307 C308 1.461(13) .
C308 C309 1.359(14) .
C308 C316 1.439(15) .
C309 C310 1.380(15) .
C309 H309 0.9500 .
C310 C311 1.405(14) .
C310 H310 0.9500 .
C311 C312 1.444(13) .
C311 H311 0.9500 .
C312 C314 1.390(15) .
C313 C314 1.353(14) .
C313 H313 0.9500 .
C314 H314 0.9500 .
C315 C316 1.334(14) .
C315 H315 0.9500 .
C316 H316 0.9500 .
